data_4305718
loop_
_publ_author_name
'Qisheng Lin'
'John D. Corbett'

_publ_contact_author_address
;Dept. of Chem.
Iowa State University
Ames, IA, 50011
;
_publ_contact_author_email jcorbett@iastate.edu
_publ_contact_author_name 'John D. Corbett'
_publ_section_title
;
Approximant Phases and an Icosahedral Quasicrystal in the Ca-Au-Ga
System: The Influence of Size of Gallium versus Indium
;
_journal_name_full 'Inorganic Chemistry'
_journal_page_first 7651
_journal_page_last 7659
_journal_paper_doi 10.1021/ic800694j
_journal_volume 47
_journal_year 2008
_chemical_formula_moiety 'Au456.88 Ca104 Ga187.20'
_chemical_formula_sum 'Au57.11 Ca13 Ga23.4'
_chemical_formula_weight 13401.49
_chemical_name_systematic
; 
 ? 
;
_space_group_IT_number 205
_symmetry_cell_setting cubic
_symmetry_space_group_name_Hall '-P 2ac 2ab 3'
_symmetry_space_group_name_H-M 'P a -3'
_atom_sites_solution_primary direct
_atom_sites_solution_secondary difmap
_audit_creation_method SHELXL-97
_cell_angle_alpha 90.00
_cell_angle_beta 90.00
_cell_angle_gamma 90.00
_cell_formula_units_Z 8
_cell_length_a 23.9377(8)
_cell_length_b 23.9377(8)
_cell_length_c 23.9377(8)
_cell_measurement_reflns_used 2448
_cell_measurement_temperature 273(2)
_cell_measurement_theta_max 27.50
_cell_measurement_theta_min 4.26
_cell_volume 13716.6(8)
_computing_cell_refinement 'Bruker SMART'
_computing_data_collection 'Bruker SMART'
_computing_data_reduction 'Bruker SAINT'
_computing_molecular_graphics 'Bruker SHELXTL'
_computing_publication_material 'Bruker SHELXTL'
_computing_structure_refinement 'SHELXL-97 (Sheldrick, 1997)'
_computing_structure_solution 'SHELXS-97 (Sheldrick, 1990)'
_diffrn_ambient_temperature 273(2)
_diffrn_measured_fraction_theta_full 0.986
_diffrn_measured_fraction_theta_max 0.986
_diffrn_measurement_device_type 'BRUKER APEX CCD'
_diffrn_measurement_method '\w scans'
_diffrn_radiation_monochromator graphite
_diffrn_radiation_source 'fine-focus sealed tube'
_diffrn_radiation_type MoK\a
_diffrn_radiation_wavelength 0.71073
_diffrn_reflns_av_R_equivalents 0.2518
_diffrn_reflns_av_sigmaI/netI 0.1059
_diffrn_reflns_limit_h_max 26
_diffrn_reflns_limit_h_min -31
_diffrn_reflns_limit_k_max 30
_diffrn_reflns_limit_k_min -28
_diffrn_reflns_limit_l_max 31
_diffrn_reflns_limit_l_min -26
_diffrn_reflns_number 83761
_diffrn_reflns_theta_full 28.32
_diffrn_reflns_theta_max 28.32
_diffrn_reflns_theta_min 1.47
_exptl_absorpt_coefficient_mu 131.564
_exptl_absorpt_correction_T_max 0.0122
_exptl_absorpt_correction_T_min 0.0009
_exptl_absorpt_correction_type numerical
_exptl_absorpt_process_details X-shape
_exptl_crystal_colour silver
_exptl_crystal_density_diffrn 12.979
_exptl_crystal_density_method 'not measured'
_exptl_crystal_description 'irregular block'
_exptl_crystal_F_000 43978
_exptl_crystal_size_max 0.055
_exptl_crystal_size_mid 0.045
_exptl_crystal_size_min 0.030
_refine_diff_density_max 5.986
_refine_diff_density_min -4.191
_refine_diff_density_rms 0.822
_refine_ls_extinction_method none
_refine_ls_goodness_of_fit_ref 1.052
_refine_ls_matrix_type full
_refine_ls_number_parameters 333
_refine_ls_number_reflns 5622
_refine_ls_number_restraints 0
_refine_ls_restrained_S_all 1.052
_refine_ls_R_factor_all 0.1333
_refine_ls_R_factor_gt 0.0520
_refine_ls_shift/su_max 0.000
_refine_ls_shift/su_mean 0.000
_refine_ls_structure_factor_coef Fsqd
_refine_ls_weighting_details 'calc w=1/[\s^2^(Fo^2^)+(0.0011P)^2^+-556.0000P] where P=(Fo^2^+2Fc^2^)/3'
_refine_ls_weighting_scheme calc
_refine_ls_wR_factor_gt 0.0977
_refine_ls_wR_factor_ref 0.1102
_reflns_number_gt 2521
_reflns_number_total 5622
_reflns_threshold_expression >2sigma(I)
_cod_data_source_file ic800694j-file001_4.cif
_cod_data_source_block crystal_4
_cod_depositor_comments
;
The following automatic conversions were performed:
'_symmetry_cell_setting' value 'Cubic' changed to 'cubic' according to
'/home/saulius/struct/CIF-dictionaries/cif_core.dic' dictionary named
'cif_core.dic' version 2.4.1 from 2010-06-29.

Automatic conversion script
Id: cif_fix_enum 1527 2010-12-29 10:47:43Z saulius 
;
_cod_original_formula_sum 'Au57.11 Ca13 Ga23.40'
_cod_database_code 4305718

loop_
_symmetry_equiv_pos_as_xyz
'x, y, z'
'-x+1/2, -y, z+1/2'
'-x, y+1/2, -z+1/2'
'x+1/2, -y+1/2, -z'
'z, x, y'
'z+1/2, -x+1/2, -y'
'-z+1/2, -x, y+1/2'
'-z, x+1/2, -y+1/2'
'y, z, x'
'-y, z+1/2, -x+1/2'
'y+1/2, -z+1/2, -x'
'-y+1/2, -z, x+1/2'
'-x, -y, -z'
'x-1/2, y, -z-1/2'
'x, -y-1/2, z-1/2'
'-x-1/2, y-1/2, z'
'-z, -x, -y'
'-z-1/2, x-1/2, y'
'z-1/2, x, -y-1/2'
'z, -x-1/2, y-1/2'
'-y, -z, -x'
'y, -z-1/2, x-1/2'
'-y-1/2, z-1/2, x'
'y-1/2, z, -x-1/2'

loop_
_atom_site_label
_atom_site_type_symbol
_atom_site_fract_x
_atom_site_fract_y
_atom_site_fract_z
_atom_site_U_iso_or_equiv
_atom_site_adp_type
_atom_site_occupancy
_atom_site_symmetry_multiplicity
_atom_site_calc_flag
_atom_site_refinement_flags
_atom_site_disorder_assembly
_atom_site_disorder_group
Au1 Au 0.09526(6) 0.15590(6) 0.25235(6) 0.0147(3) Uani 1 1 d . . .
Au2 Au 0.09817(6) 0.15613(7) 0.44650(6) 0.0152(3) Uani 1 1 d . . .
Au3 Au 0.21711(6) 0.15482(7) 0.25551(6) 0.0189(3) Uani 1 1 d . . .
Au4 Au 0.21764(6) 0.14998(7) 0.43946(6) 0.0199(3) Uani 1 1 d . . .
Au5 Au 0.04049(6) 0.25418(7) 0.41078(6) 0.0178(3) Uani 1 1 d . . .
Au6 Au 0.28747(5) 0.19821(5) 0.34587(7) 0.0185(3) Uani 1 1 d . . .
Au7 Au 0.05732(6) 0.09688(6) 0.15667(7) 0.0238(3) Uani 1 1 d . . .
Au8 Au 0.06204(6) -0.06204(6) 0.43796(6) 0.0161(5) Uani 1 3 d S . .
Au9 Au 0.04161(6) 0.25659(6) 0.28744(6) 0.0191(3) Uani 1 1 d . . .
Au10 Au -0.00286(5) 0.34535(7) 0.21027(5) 0.0182(3) Uani 1 1 d . . .
Au11 Au 0.03604(6) 0.05708(6) 0.41270(6) 0.0169(3) Uani 1 1 d . . .
Au12 Au 0.09218(6) 0.34639(7) 0.35452(7) 0.0278(3) Uani 1 1 d . . .
Au13 Au 0.03621(7) 0.44318(7) 0.40499(7) 0.0255(4) Uani 1 1 d . . .
Au14 Au 0.13631(6) 0.09636(6) 0.34879(7) 0.0223(3) Uani 1 1 d . . .
Au15 Au -0.1026(5) 0.3669(4) 0.1570(8) 0.206(10) Uani 0.372(6) 1 d P . .
Ga16 Ga 0.28474(7) 0.04642(8) 0.43374(7) 0.0255(6) Uani 0.113(9) 1 d P . .
Au16 Au 0.28474(7) 0.04642(8) 0.43374(7) 0.0255(6) Uani 0.887(9) 1 d P . .
Ga17 Ga -0.06539(7) 0.44374(8) 0.24380(8) 0.0321(6) Uani 0.057(10) 1 d P . .
Au17 Au -0.06539(7) 0.44374(8) 0.24380(8) 0.0321(6) Uani 0.943(10) 1 d P . .
Ga18 Ga 0.03341(9) 0.05244(9) 0.27537(10) 0.0328(8) Uani 0.307(9) 1 d P . .
Au18 Au 0.03341(9) 0.05244(9) 0.27537(10) 0.0328(8) Uani 0.693(9) 1 d P . .
Ga19 Ga -0.02491(8) 0.14838(11) 0.23904(9) 0.0308(8) Uani 0.396(9) 1 d P . .
Au19 Au -0.02491(8) 0.14838(11) 0.23904(9) 0.0308(8) Uani 0.604(9) 1 d P . .
Ga20 Ga -0.0638(1) 0.2525(1) 0.2393(1) 0.038(1) Uani 0.549(10) 1 d P . .
Au20 Au -0.0638(1) 0.2525(1) 0.2393(1) 0.038(1) Uani 0.451(10) 1 d P . .
Au21 Au -0.09083(11) 0.19692(11) 0.15810(11) 0.0395(10) Uani 0.754(8) 1 d P . .
Ga21 Ga -0.0632(8) 0.1646(8) 0.1522(8) 0.027(4) Uani 0.246(8) 1 d P . .
Au22 Au -0.0350(2) 0.1341(2) 0.0918(4) 0.041(2) Uani 0.459(13) 1 d P . .
GA22 Au -0.02093(18) 0.1524(3) 0.0607(3) 0.043(2) Uani 0.541(13) 1 d P . .
Ga23 Ga 0.15625(14) 0.15625(14) 0.15625(14) 0.0123(11) Uani 1 3 d S . .
Ga24 Ga 0.15786(16) 0.15088(16) 0.53951(14) 0.0155(7) Uani 1 1 d . . .
Ga25 Ga 0.0000 0.0000 0.5000 0.024(2) Uani 1 6 d S . .
Ga26 Ga -0.09924(19) 0.4883(2) 0.1553(2) 0.0377(13) Uani 1 1 d . . .
Ga27 Ga 0.2443(2) 0.09953(19) 0.3433(2) 0.0347(10) Uani 1 1 d . . .
Ga28 Ga 0.2659(2) 0.2659(2) 0.2659(2) 0.0264(19) Uani 1 3 d S . .
Ga29 Ga -0.1211(3) 0.3494(3) 0.2132(3) 0.0630(19) Uani 1 1 d . . .
Ga30 Ga 0.0393(3) 0.3476(3) 0.4617(2) 0.023(2) Uani 0.641(15) 1 d P . .
Ga31 Ga 0.0950(5) 0.3557(7) 0.4534(5) 0.034(5) Uani 0.332(16) 1 d P . .
Ga32 Ga 0.0060(6) 0.3177(6) 0.5091(6) 0.030(5) Uani 0.327(16) 1 d P . .
Ca1 Ca -0.0407(3) 0.5407(3) 0.4593(3) 0.018(3) Uani 1 3 d S . .
Ca2 Ca 0.3479(3) 0.1582(3) 0.4620(3) 0.0140(14) Uani 1 1 d . . .
Ca3 Ca -0.1528(3) 0.1574(3) 0.2705(3) 0.0133(13) Uani 1 1 d . . .
Ca4 Ca 0.0388(3) 0.2303(3) 0.1561(3) 0.0122(13) Uani 1 1 d . . .
Ca5 Ca 0.1548(3) 0.0335(3) 0.4639(3) 0.0111(14) Uani 1 1 d . . .

loop_
_atom_site_aniso_label
_atom_site_aniso_U_11
_atom_site_aniso_U_22
_atom_site_aniso_U_33
_atom_site_aniso_U_23
_atom_site_aniso_U_13
_atom_site_aniso_U_12
Au1 0.0161(6) 0.0140(6) 0.0141(6) -0.0020(7) -0.0010(5) -0.0001(7)
Au2 0.0154(7) 0.0145(7) 0.0157(7) 0.0020(6) 0.0009(5) 0.0015(6)
Au3 0.0161(7) 0.0232(8) 0.0175(7) -0.0045(7) -0.0031(5) 0.0000(7)
Au4 0.0164(7) 0.0245(8) 0.0189(7) 0.0029(7) -0.0002(5) -0.0016(6)
Au5 0.0176(7) 0.0173(8) 0.0185(8) 0.0023(6) 0.0005(6) 0.0011(6)
Au6 0.0217(7) 0.0176(7) 0.0163(7) -0.0017(6) -0.0035(6) 0.0020(5)
Au7 0.0271(9) 0.0263(8) 0.0180(8) -0.0066(7) -0.0028(7) -0.0052(6)
Au8 0.0161(5) 0.0161(5) 0.0161(5) 0.0009(5) -0.0009(5) -0.0009(5)
Au9 0.0207(8) 0.0181(8) 0.0185(8) 0.0006(6) 0.0002(6) 0.0045(6)
Au10 0.0173(7) 0.0205(7) 0.0167(7) -0.0017(6) 0.0021(5) -0.0009(6)
Au11 0.0149(8) 0.0151(8) 0.0207(8) 0.0025(6) -0.0027(6) -0.0004(6)
Au12 0.0241(7) 0.0204(7) 0.0388(9) 0.0007(8) 0.0078(6) -0.0023(6)
Au13 0.0256(9) 0.0235(9) 0.0274(9) -0.0065(7) 0.0073(7) -0.0060(6)
Au14 0.0273(8) 0.0231(7) 0.0164(7) 0.0032(7) 0.0021(7) 0.0100(5)
Au15 0.159(12) 0.077(7) 0.38(2) -0.055(10) -0.179(14) 0.016(6)
Ga16 0.0174(10) 0.0310(11) 0.0281(10) -0.0150(7) 0.0041(7) -0.0061(7)
Au16 0.0174(10) 0.0310(11) 0.0281(10) -0.0150(7) 0.0041(7) -0.0061(7)
Ga17 0.0271(10) 0.0399(12) 0.0294(11) 0.0029(8) 0.0008(7) 0.0101(8)
Au17 0.0271(10) 0.0399(12) 0.0294(11) 0.0029(8) 0.0008(7) 0.0101(8)
Ga18 0.0235(13) 0.0248(13) 0.0502(16) 0.0079(10) 0.0195(10) 0.0037(9)
Au18 0.0235(13) 0.0248(13) 0.0502(16) 0.0079(10) 0.0195(10) 0.0037(9)
Ga19 0.0194(12) 0.0374(15) 0.0355(14) 0.0185(11) 0.0097(9) 0.0009(10)
Au19 0.0194(12) 0.0374(15) 0.0355(14) 0.0185(11) 0.0097(9) 0.0009(10)
Ga20 0.0242(16) 0.063(2) 0.0270(16) -0.0054(14) 0.0064(11) -0.0164(14)
Au20 0.0242(16) 0.063(2) 0.0270(16) -0.0054(14) 0.0064(11) -0.0164(14)
Au21 0.0410(17) 0.0411(18) 0.0364(15) -0.0045(12) 0.0063(12) -0.0191(13)
Ga21 0.023(9) 0.018(10) 0.039(10) -0.003(8) -0.011(8) -0.008(7)
Au22 0.034(3) 0.029(3) 0.059(5) -0.002(2) -0.012(3) 0.0023(19)
GA22 0.032(2) 0.047(3) 0.049(4) -0.017(3) -0.008(2) 0.010(2)
Ga23 0.0123(11) 0.0123(11) 0.0123(11) -0.0019(16) -0.0019(16) -0.0019(16)
Ga24 0.0176(18) 0.0150(17) 0.0140(17) -0.0011(16) -0.0020(15) -0.0008(18)
Ga25 0.024(2) 0.024(2) 0.024(2) -0.005(2) 0.005(2) 0.005(2)
Ga26 0.030(3) 0.057(3) 0.027(3) 0.030(3) 0.024(2) 0.037(2)
Ga27 0.047(3) 0.024(2) 0.033(2) 0.000(2) -0.003(3) -0.0097(19)
Ga28 0.0264(19) 0.0264(19) 0.0264(19) 0.013(2) 0.013(2) 0.013(2)
Ga29 0.089(5) 0.051(4) 0.049(4) 0.028(3) 0.008(3) -0.023(4)
Ga30 0.036(4) 0.018(4) 0.015(3) -0.006(3) -0.013(3) 0.007(3)
Ga31 0.026(8) 0.061(12) 0.015(7) -0.009(7) 0.012(5) -0.023(7)
Ga32 0.033(9) 0.042(9) 0.015(8) -0.011(6) 0.000(6) -0.017(7)
Ca1 0.018(3) 0.018(3) 0.018(3) 0.004(3) -0.004(3) 0.004(3)
Ca2 0.016(3) 0.009(3) 0.017(3) 0.002(3) 0.000(3) -0.001(3)
Ca3 0.010(3) 0.009(3) 0.021(3) 0.005(3) 0.008(3) 0.000(3)
Ca4 0.013(3) 0.015(3) 0.008(3) 0.004(3) 0.000(3) -0.005(2)
Ca5 0.011(3) 0.010(3) 0.012(3) 0.001(2) 0.000(3) 0.002(3)

loop_
_atom_type_symbol
_atom_type_description
_atom_type_scat_dispersion_real
_atom_type_scat_dispersion_imag
_atom_type_scat_source
Ca Ca 0.2262 0.3064 'International Tables Vol C Tables 4.2.6.8 and 6.1.1.4'
Ga Ga 0.2307 1.6083 'International Tables Vol C Tables 4.2.6.8 and 6.1.1.4'
Au Au -2.0133 8.8022 'International Tables Vol C Tables 4.2.6.8 and 6.1.1.4'

loop_
_geom_angle_atom_site_label_1
_geom_angle_atom_site_label_2
_geom_angle_atom_site_label_3
_geom_angle
_geom_angle_site_symmetry_1
_geom_angle_site_symmetry_3
_geom_angle_publ_flag
Ga24 Au1 Ga23 177.28(16) 19_556 . ?
Ga24 Au1 Au7 123.21(10) 19_556 . ?
Ga23 Au1 Au7 59.47(13) . . ?
Ga24 Au1 Au9 60.41(9) 19_556 . ?
Ga23 Au1 Au9 119.10(8) . . ?
Au7 Au1 Au9 120.86(6) . . ?
Ga24 Au1 Au14 59.04(9) 19_556 . ?
Ga23 Au1 Au14 119.64(7) . . ?
Au7 Au1 Au14 120.56(6) . . ?
Au9 Au1 Au14 109.54(6) . . ?
Ga24 Au1 Ga19 66.49(9) 19_556 . ?
Ga23 Au1 Ga19 116.04(12) . . ?
Au7 Au1 Ga19 64.11(7) . . ?
Au9 Au1 Ga19 68.82(7) . . ?
Au14 Au1 Ga19 113.27(7) . . ?
Ga24 Au1 Au3 118.84(10) 19_556 9 ?
Ga23 Au1 Au3 59.27(11) . 9 ?
Au7 Au1 Au3 109.34(7) . 9 ?
Au9 Au1 Au3 67.25(5) . 9 ?
Au14 Au1 Au3 118.09(6) . 9 ?
Ga19 Au1 Au3 120.41(7) . 9 ?
Ga24 Au1 Au3 118.46(10) 19_556 . ?
Ga23 Au1 Au3 59.09(10) . . ?
Au7 Au1 Au3 109.65(7) . . ?
Au9 Au1 Au3 116.69(8) . . ?
Au14 Au1 Au3 68.56(6) . . ?
Ga19 Au1 Au3 173.69(9) . . ?
Au3 Au1 Au3 61.57(8) 9 . ?
Ga24 Au1 Ga18 66.47(10) 19_556 . ?
Ga23 Au1 Ga18 115.54(12) . . ?
Au7 Au1 Ga18 64.58(7) . . ?
Au9 Au1 Ga18 115.44(7) . . ?
Au14 Au1 Ga18 66.74(6) . . ?
Ga19 Au1 Ga18 57.88(7) . . ?
Au3 Au1 Ga18 173.92(8) 9 . ?
Au3 Au1 Ga18 119.44(8) . . ?
Ga24 Au1 Ca4 112.65(16) 19_556 5 ?
Ga23 Au1 Ca4 67.66(13) . 5 ?
Au7 Au1 Ca4 65.00(13) . 5 ?
Au9 Au1 Ca4 172.36(13) . 5 ?
Au14 Au1 Ca4 62.91(12) . 5 ?
Ga19 Au1 Ca4 112.27(15) . 5 ?
Au3 Au1 Ca4 116.58(14) 9 5 ?
Au3 Au1 Ca4 62.73(14) . 5 ?
Ga18 Au1 Ca4 61.47(14) . 5 ?
Ga24 Au2 Ga24 177.53(8) . 19_556 ?
Ga24 Au2 Au5 123.50(11) . . ?
Ga24 Au2 Au5 58.76(9) 19_556 . ?
Ga24 Au2 Au19 67.33(10) . 22_566 ?
Ga24 Au2 Au19 114.06(11) 19_556 22_566 ?
Au5 Au2 Au19 63.53(7) . 22_566 ?
Ga24 Au2 Ga19 67.33(10) . 22_566 ?
Ga24 Au2 Ga19 114.06(11) 19_556 22_566 ?
Au5 Au2 Ga19 63.53(7) . 22_566 ?
Au19 Au2 Ga19 0.00(8) 22_566 22_566 ?
Ga24 Au2 Au18 67.86(10) . 22_566 ?
Ga24 Au2 Au18 114.58(10) 19_556 22_566 ?
Au5 Au2 Au18 64.04(7) . 22_566 ?
Au19 Au2 Au18 59.06(7) 22_566 22_566 ?
Ga19 Au2 Au18 59.06(7) 22_566 22_566 ?
Ga24 Au2 Ga18 67.86(10) . 22_566 ?
Ga24 Au2 Ga18 114.58(10) 19_556 22_566 ?
Au5 Au2 Ga18 64.04(7) . 22_566 ?
Au19 Au2 Ga18 59.06(7) 22_566 22_566 ?
Ga19 Au2 Ga18 59.06(7) 22_566 22_566 ?
Au18 Au2 Ga18 0.00(10) 22_566 22_566 ?
Ga24 Au2 Au4 60.60(9) . . ?
Ga24 Au2 Au4 117.70(9) 19_556 . ?
Au5 Au2 Au4 120.46(7) . . ?
Au19 Au2 Au4 68.95(7) 22_566 . ?
Ga19 Au2 Au4 68.95(7) 22_566 . ?
Au18 Au2 Au4 116.93(7) 22_566 . ?
Ga18 Au2 Au4 116.93(7) 22_566 . ?
Ga24 Au2 Au11 62.03(10) . 22_566 ?
Ga24 Au2 Au11 118.06(10) 19_556 22_566 ?
Au5 Au2 Au11 121.92(7) . 22_566 ?
Au19 Au2 Au11 117.84(7) 22_566 22_566 ?
Ga19 Au2 Au11 117.84(7) 22_566 22_566 ?
Au18 Au2 Au11 69.90(6) 22_566 22_566 ?
Ga18 Au2 Au11 69.90(6) 22_566 22_566 ?
Au4 Au2 Au11 110.81(7) . 22_566 ?
Ga24 Au2 Au14 119.10(10) . . ?
Ga24 Au2 Au14 58.49(9) 19_556 . ?
Au5 Au2 Au14 108.51(6) . . ?
Au19 Au2 Au14 119.63(7) 22_566 . ?
Ga19 Au2 Au14 119.63(7) 22_566 . ?
Au18 Au2 Au14 172.47(8) 22_566 . ?
Ga18 Au2 Au14 172.47(8) 22_566 . ?
Au4 Au2 Au14 67.17(6) . . ?
Au11 Au2 Au14 115.30(7) 22_566 . ?
Ga24 Au2 Au11 118.05(11) . . ?
Ga24 Au2 Au11 60.73(9) 19_556 . ?
Au5 Au2 Au11 109.82(6) . . ?
Au19 Au2 Au11 173.31(8) 22_566 . ?
Ga19 Au2 Au11 173.31(8) 22_566 . ?
Au18 Au2 Au11 118.18(7) 22_566 . ?
Ga18 Au2 Au11 118.18(7) 22_566 . ?
Au4 Au2 Au11 116.79(7) . . ?
Au11 Au2 Au11 64.30(7) 22_566 . ?
Au14 Au2 Au11 62.19(5) . . ?
Ga24 Au2 Ca5 114.15(15) . 19_556 ?
Ga24 Au2 Ca5 67.43(13) 19_556 19_556 ?
Au5 Au2 Ca5 64.77(14) . 19_556 ?
Au19 Au2 Ca5 112.84(16) 22_566 19_556 ?
Ga19 Au2 Ca5 112.84(16) 22_566 19_556 ?
Au18 Au2 Ca5 61.36(14) 22_566 19_556 ?
Ga18 Au2 Ca5 61.36(14) 22_566 19_556 ?
Au4 Au2 Ca5 173.81(14) . 19_556 ?
Au11 Au2 Ca5 63.03(13) 22_566 19_556 ?
Au14 Au2 Ca5 115.28(13) . 19_556 ?
Au11 Au2 Ca5 61.85(14) . 19_556 ?
Ga27 Au3 Ga23 146.78(14) . . ?
Ga27 Au3 Au1 110.21(12) . 5 ?
Ga23 Au3 Au1 57.16(5) . 5 ?
Ga27 Au3 Ga28 107.39(15) . . ?
Ga23 Au3 Ga28 105.73(14) . . ?
Au1 Au3 Ga28 113.68(7) 5 . ?
Ga27 Au3 Au1 106.20(13) . . ?
Ga23 Au3 Au1 57.00(5) . . ?
Au1 Au3 Au1 105.87(8) 5 . ?
Ga28 Au3 Au1 113.25(8) . . ?
Ga27 Au3 Au6 55.47(11) . . ?
Ga23 Au3 Au6 157.65(11) . . ?
Au1 Au3 Au6 127.80(6) 5 . ?
Ga28 Au3 Au6 51.94(11) . . ?
Au1 Au3 Au6 126.18(7) . . ?
Ga27 Au3 Au3 142.79(13) . 9 ?
Ga23 Au3 Au3 57.69(7) . 9 ?
Au1 Au3 Au3 106.81(5) 5 9 ?
Ga28 Au3 Au3 59.27(9) . 9 ?
Au1 Au3 Au3 58.98(7) . 9 ?
Au6 Au3 Au3 103.21(5) . 9 ?
Ga27 Au3 Au3 147.35(13) . 5 ?
Ga23 Au3 Au3 57.69(7) . 5 ?
Au1 Au3 Au3 59.45(5) 5 5 ?
Ga28 Au3 Au3 59.27(9) . 5 ?
Au1 Au3 Au3 106.44(6) . 5 ?
Au6 Au3 Au3 104.02(5) . 5 ?
Au3 Au3 Au3 60.0 9 5 ?
Ga27 Au3 Ca3 80.69(17) . 22_566 ?
Ga23 Au3 Ca3 110.34(14) . 22_566 ?
Au1 Au3 Ca3 167.47(14) 5 22_566 ?
Ga28 Au3 Ca3 66.87(12) . 22_566 ?
Au1 Au3 Ca3 64.06(13) . 22_566 ?
Au6 Au3 Ca3 63.16(12) . 22_566 ?
Au3 Au3 Ca3 62.09(14) 9 22_566 ?
Au3 Au3 Ca3 114.63(13) 5 22_566 ?
Ga27 Au3 Ca3 85.54(16) . 14_656 ?
Ga23 Au3 Ca3 110.19(12) . 14_656 ?
Au1 Au3 Ca3 64.14(11) 5 14_656 ?
Ga28 Au3 Ca3 66.79(12) . 14_656 ?
Au1 Au3 Ca3 167.10(13) . 14_656 ?
Au6 Au3 Ca3 64.81(11) . 14_656 ?
Au3 Au3 Ca3 114.47(13) 9 14_656 ?
Au3 Au3 Ca3 61.91(13) 5 14_656 ?
Ca3 Au3 Ca3 124.5(2) 22_566 14_656 ?
Ga27 Au3 Au9 54.68(12) . 5 ?
Ga23 Au3 Au9 107.04(7) . 5 ?
Au1 Au3 Au9 55.69(5) 5 5 ?
Ga28 Au3 Au9 124.24(8) . 5 ?
Au1 Au3 Au9 122.36(7) . 5 ?
Au6 Au3 Au9 89.53(6) . 5 ?
Au3 Au3 Au9 162.49(7) 9 5 ?
Au3 Au3 Au9 105.59(7) 5 5 ?
Ca3 Au3 Au9 135.33(14) 22_566 5 ?
Ca3 Au3 Au9 60.06(13) 14_656 5 ?
Ga27 Au3 Ca4 79.75(16) . 5 ?
Ga23 Au3 Ca4 67.11(15) . 5 ?
Au1 Au3 Ca4 63.31(13) 5 5 ?
Ga28 Au3 Ca4 172.83(17) . 5 ?
Au1 Au3 Ca4 63.01(14) . 5 ?
Au6 Au3 Ca4 135.21(14) . 5 ?
Au3 Au3 Ca4 114.61(13) 9 5 ?
Au3 Au3 Ca4 115.04(12) 5 5 ?
Ca3 Au3 Ca4 114.52(17) 22_566 5 ?
Ca3 Au3 Ca4 115.33(18) 14_656 5 ?
Au9 Au3 Ca4 60.28(13) 5 5 ?
Ga27 Au4 Au20 109.58(12) . 22_566 ?
Ga27 Au4 Ga20 109.58(12) . 22_566 ?
Au20 Au4 Ga20 0.00(12) 22_566 22_566 ?
Ga27 Au4 Ga24 149.76(14) . . ?
Au20 Au4 Ga24 99.80(11) 22_566 . ?
Ga20 Au4 Ga24 99.80(11) 22_566 . ?
Ga27 Au4 Au2 108.13(12) . . ?
Au20 Au4 Au2 104.58(9) 22_566 . ?
Ga20 Au4 Au2 104.58(9) 22_566 . ?
Ga24 Au4 Au2 55.79(8) . . ?
Ga27 Au4 Au5 114.28(12) . 22_566 ?
Au20 Au4 Au5 113.78(8) 22_566 22_566 ?
Ga20 Au4 Au5 113.78(8) 22_566 22_566 ?
Ga24 Au4 Au5 56.84(8) . 22_566 ?
Au2 Au4 Au5 105.80(6) . 22_566 ?
Ga27 Au4 Ga16 56.80(12) . . ?
Au20 Au4 Ga16 129.44(9) 22_566 . ?
Ga20 Au4 Ga16 129.44(9) 22_566 . ?
Ga24 Au4 Ga16 108.95(10) . . ?
Au2 Au4 Ga16 125.96(7) . . ?
Au5 Au4 Ga16 57.61(5) 22_566 . ?
Ga27 Au4 Au9 147.98(12) . 22_566 ?
Au20 Au4 Au9 57.04(7) 22_566 22_566 ?
Ga20 Au4 Au9 57.04(7) 22_566 22_566 ?
Ga24 Au4 Au9 57.23(9) . 22_566 ?
Au2 Au4 Au9 103.60(6) . 22_566 ?
Au5 Au4 Au9 59.29(5) 22_566 22_566 ?
Ga16 Au4 Au9 106.62(6) . 22_566 ?
Ga27 Au4 Au6 53.38(10) . . ?
Au20 Au4 Au6 56.61(7) 22_566 . ?
Ga20 Au4 Au6 56.61(7) 22_566 . ?
Ga24 Au4 Au6 156.41(11) . . ?
Au2 Au4 Au6 125.09(7) . . ?
Au5 Au4 Au6 129.10(6) 22_566 . ?
Ga16 Au4 Au6 89.17(6) . . ?
Au9 Au4 Au6 103.89(6) 22_566 . ?
Ga27 Au4 Ca2 86.54(16) . . ?
Au20 Au4 Ca2 69.56(14) 22_566 . ?
Ga20 Au4 Ca2 69.56(14) 22_566 . ?
Ga24 Au4 Ca2 110.99(14) . . ?
Au2 Au4 Ca2 165.32(13) . . ?
Au5 Au4 Ca2 66.44(12) 22_566 . ?
Ga16 Au4 Ca2 61.67(13) . . ?
Au9 Au4 Ca2 61.80(12) 22_566 . ?
Au6 Au4 Ca2 63.81(12) . . ?
Ga27 Au4 Au14 51.53(11) . . ?
Au20 Au4 Au14 123.28(8) 22_566 . ?
Ga20 Au4 Au14 123.28(8) 22_566 . ?
Ga24 Au4 Au14 105.93(9) . . ?
Au2 Au4 Au14 56.73(5) . . ?
Au5 Au4 Au14 122.70(7) 22_566 . ?
Ga16 Au4 Au14 87.86(6) . . ?
Au9 Au4 Au14 160.33(7) 22_566 . ?
Au6 Au4 Au14 89.25(5) . . ?
Ca2 Au4 Au14 137.88(13) . . ?
Ga30 Au5 Ga24 175.80(19) . 19_556 ?
Ga30 Au5 Au16 65.94(16) . 19_556 ?
Ga24 Au5 Au16 113.73(10) 19_556 19_556 ?
Ga30 Au5 Ga16 65.94(16) . 19_556 ?
Ga24 Au5 Ga16 113.73(10) 19_556 19_556 ?
Au16 Au5 Ga16 0.00(3) 19_556 19_556 ?
Ga30 Au5 Au2 125.74(14) . . ?
Ga24 Au5 Au2 58.21(9) 19_556 . ?
Au16 Au5 Au2 122.51(7) 19_556 . ?
Ga16 Au5 Au2 122.51(7) 19_556 . ?
Ga30 Au5 Au12 63.48(17) . . ?
Ga24 Au5 Au12 113.51(10) 19_556 . ?
Au16 Au5 Au12 111.01(7) 19_556 . ?
Ga16 Au5 Au12 111.01(7) 19_556 . ?
Au2 Au5 Au12 124.41(6) . . ?
Ga30 Au5 Ga32 32.2(3) . . ?
Ga24 Au5 Ga32 150.5(3) 19_556 . ?
Au16 Au5 Ga32 47.4(3) 19_556 . ?
Ga16 Au5 Ga32 47.4(3) 19_556 . ?
Au2 Au5 Ga32 108.9(3) . . ?
Au12 Au5 Ga32 95.7(3) . . ?
Ga30 Au5 Ga31 27.6(3) . . ?
Ga24 Au5 Ga31 152.5(3) 19_556 . ?
Au16 Au5 Ga31 93.5(3) 19_556 . ?
Ga16 Au5 Ga31 93.5(3) 19_556 . ?
Au2 Au5 Ga31 111.1(3) . . ?
Au12 Au5 Ga31 48.4(2) . . ?
Ga32 Au5 Ga31 54.2(4) . . ?
Ga30 Au5 Au9 117.47(16) . . ?
Ga24 Au5 Au9 58.50(9) 19_556 . ?
Au16 Au5 Au9 111.27(8) 19_556 . ?
Ga16 Au5 Au9 111.27(8) 19_556 . ?
Au2 Au5 Au9 108.13(7) . . ?
Au12 Au5 Au9 60.74(6) . . ?
Ga32 Au5 Au9 142.9(3) . . ?
Ga31 Au5 Au9 109.1(3) . . ?
Ga30 Au5 Au4 119.09(15) . 19_556 ?
Ga24 Au5 Au4 58.55(8) 19_556 19_556 ?
Au16 Au5 Au4 61.24(5) 19_556 19_556 ?
Ga16 Au5 Au4 61.24(5) 19_556 19_556 ?
Au2 Au5 Au4 107.46(6) . 19_556 ?
Au12 Au5 Au4 110.49(7) . 19_556 ?
Ga32 Au5 Au4 108.6(3) . 19_556 ?
Ga31 Au5 Au4 141.1(3) . 19_556 ?
Au9 Au5 Au4 61.38(6) . 19_556 ?
Ga30 Au5 Au19 73.61(14) . 22_566 ?
Ga24 Au5 Au19 109.17(10) 19_556 22_566 ?
Au16 Au5 Au19 124.87(8) 19_556 22_566 ?
Ga16 Au5 Au19 124.87(8) 19_556 22_566 ?
Au2 Au5 Au19 58.41(6) . 22_566 ?
Au12 Au5 Au19 80.12(6) . 22_566 ?
Ga32 Au5 Au19 78.6(3) . 22_566 ?
Ga31 Au5 Au19 52.9(3) . 22_566 ?
Au9 Au5 Au19 120.15(7) . 22_566 ?
Au4 Au5 Au19 165.87(8) 19_556 22_566 ?
Ga30 Au5 Ga19 73.61(14) . 22_566 ?
Ga24 Au5 Ga19 109.17(10) 19_556 22_566 ?
Au16 Au5 Ga19 124.87(8) 19_556 22_566 ?
Ga16 Au5 Ga19 124.87(8) 19_556 22_566 ?
Au2 Au5 Ga19 58.41(6) . 22_566 ?
Au12 Au5 Ga19 80.12(6) . 22_566 ?
Ga32 Au5 Ga19 78.6(3) . 22_566 ?
Ga31 Au5 Ga19 52.9(3) . 22_566 ?
Au9 Au5 Ga19 120.15(7) . 22_566 ?
Au4 Au5 Ga19 165.87(8) 19_556 22_566 ?
Au19 Au5 Ga19 0.00(7) 22_566 22_566 ?
Ga28 Au6 Ga27 118.8(2) . . ?
Ga28 Au6 Ga29 80.4(2) . 22_566 ?
Ga27 Au6 Ga29 160.82(19) . 22_566 ?
Ga28 Au6 Au20 100.48(13) . 22_566 ?
Ga27 Au6 Au20 113.14(14) . 22_566 ?
Ga29 Au6 Au20 60.85(18) 22_566 22_566 ?
Ga28 Au6 Ga20 100.48(13) . 22_566 ?
Ga27 Au6 Ga20 113.14(14) . 22_566 ?
Ga29 Au6 Ga20 60.85(18) 22_566 22_566 ?
Au20 Au6 Ga20 0.00(16) 22_566 22_566 ?
Ga28 Au6 Au21 100.59(13) . 14_656 ?
Ga27 Au6 Au21 112.96(13) . 14_656 ?
Ga29 Au6 Au21 58.00(17) 22_566 14_656 ?
Au20 Au6 Au21 109.56(10) 22_566 14_656 ?
Ga20 Au6 Au21 109.56(10) 22_566 14_656 ?
Ga28 Au6 Au3 63.7(2) . . ?
Ga27 Au6 Au3 55.09(12) . . ?
Ga29 Au6 Au3 143.90(16) 22_566 . ?
Au20 Au6 Au3 126.57(8) 22_566 . ?
Ga20 Au6 Au3 126.57(8) 22_566 . ?
Au21 Au6 Au3 123.12(8) 14_656 . ?
Ga28 Au6 Au12 130.23(10) . 5 ?
Ga27 Au6 Au12 55.96(12) . 5 ?
Ga29 Au6 Au12 111.62(16) 22_566 5 ?
Au20 Au6 Au12 128.08(8) 22_566 5 ?
Ga20 Au6 Au12 128.08(8) 22_566 5 ?
Au21 Au6 Au12 57.11(7) 14_656 5 ?
Au3 Au6 Au12 90.61(6) . 5 ?
Ga28 Au6 Au4 133.16(9) . . ?
Ga27 Au6 Au4 56.39(12) . . ?
Ga29 Au6 Au4 112.70(17) 22_566 . ?
Au20 Au6 Au4 57.20(8) 22_566 . ?
Ga20 Au6 Au4 57.20(8) 22_566 . ?
Au21 Au6 Au4 124.92(8) 14_656 . ?
Au3 Au6 Au4 95.38(5) . . ?
Au12 Au6 Au4 88.26(6) 5 . ?
Ga28 Au6 Ca3 70.33(15) . 22_566 ?
Ga27 Au6 Ca3 79.91(15) . 22_566 ?
Ga29 Au6 Ca3 110.27(19) 22_566 22_566 ?
Au20 Au6 Ca3 64.55(13) 22_566 22_566 ?
Ga20 Au6 Ca3 64.55(13) 22_566 22_566 ?
Au21 Au6 Ca3 167.01(14) 14_656 22_566 ?
Au3 Au6 Ca3 62.07(12) . 22_566 ?
Au12 Au6 Ca3 135.83(12) 5 22_566 ?
Au4 Au6 Ca3 62.91(13) . 22_566 ?
Ga28 Au6 Ca2 155.3(2) . . ?
Ga27 Au6 Ca2 85.94(16) . . ?
Ga29 Au6 Ca2 74.91(19) 22_566 . ?
Au20 Au6 Ca2 68.14(14) 22_566 . ?
Ga20 Au6 Ca2 68.14(14) 22_566 . ?
Au21 Au6 Ca2 65.36(14) 14_656 . ?
Au3 Au6 Ca2 140.88(13) . . ?
Au12 Au6 Ca2 60.87(13) 5 . ?
Au4 Au6 Ca2 60.27(13) . . ?
Ca3 Au6 Ca2 119.3(2) 22_566 . ?
Ga28 Au6 Ca3 68.99(14) . 14_656 ?
Ga27 Au6 Ca3 83.22(16) . 14_656 ?
Ga29 Au6 Ca3 104.0(2) 22_566 14_656 ?
Au20 Au6 Ca3 163.61(15) 22_566 14_656 ?
Ga20 Au6 Ca3 163.61(15) 22_566 14_656 ?
Au21 Au6 Ca3 62.19(13) 14_656 14_656 ?
Au3 Au6 Ca3 61.21(12) . 14_656 ?
Au12 Au6 Ca3 61.24(12) 5 14_656 ?
Au4 Au6 Ca3 139.15(13) . 14_656 ?
Ca3 Au6 Ca3 120.1(2) 22_566 14_656 ?
Ca2 Au6 Ca3 116.15(16) . 14_656 ?
Ga31 Au7 Ga32 64.0(4) 19_556 19_556 ?
Ga31 Au7 Ga30 30.3(3) 19_556 19_556 ?
Ga32 Au7 Ga30 34.7(3) 19_556 19_556 ?
Ga31 Au7 Ga23 149.3(3) 19_556 . ?
Ga32 Au7 Ga23 146.3(3) 19_556 . ?
Ga30 Au7 Ga23 177.58(19) 19_556 . ?
Ga31 Au7 GA22 90.3(3) 19_556 5 ?
Ga32 Au7 GA22 33.5(4) 19_556 5 ?
Ga30 Au7 GA22 60.5(2) 19_556 5 ?
Ga23 Au7 GA22 119.30(16) . 5 ?
Ga31 Au7 Au1 114.9(4) 19_556 . ?
Ga32 Au7 Au1 112.1(3) 19_556 . ?
Ga30 Au7 Au1 124.14(16) 19_556 . ?
Ga23 Au7 Au1 58.18(9) . . ?
GA22 Au7 Au1 121.14(12) 5 . ?
Ga31 Au7 Au22 33.9(4) 19_556 . ?
Ga32 Au7 Au22 92.7(4) 19_556 . ?
Ga30 Au7 Au22 58.4(2) 19_556 . ?
Ga23 Au7 Au22 120.19(18) . . ?
GA22 Au7 Au22 108.40(11) 5 . ?
Au1 Au7 Au22 122.19(13) . . ?
Ga31 Au7 Au7 137.9(4) 19_556 5 ?
Ga32 Au7 Au7 102.1(3) 19_556 5 ?
Ga30 Au7 Au7 120.59(15) 19_556 5 ?
Ga23 Au7 Au7 57.93(7) . 5 ?
GA22 Au7 Au7 68.69(19) 5 5 ?
Au1 Au7 Au7 107.15(5) . 5 ?
Au22 Au7 Au7 117.7(2) . 5 ?
Ga31 Au7 Au7 103.5(3) 19_556 9 ?
Ga32 Au7 Au7 139.6(3) 19_556 9 ?
Ga30 Au7 Au7 119.79(16) 19_556 9 ?
Ga23 Au7 Au7 57.93(7) . 9 ?
GA22 Au7 Au7 116.66(18) 5 9 ?
Au1 Au7 Au7 107.93(5) . 9 ?
Au22 Au7 Au7 69.8(2) . 9 ?
Au7 Au7 Au7 60.0 5 9 ?
Ga31 Au7 Ga19 56.1(4) 19_556 . ?
Ga32 Au7 Ga19 84.1(3) 19_556 . ?
Ga30 Au7 Ga19 71.36(15) 19_556 . ?
Ga23 Au7 Ga19 110.37(9) . . ?
GA22 Au7 Ga19 116.5(2) 5 . ?
Au1 Au7 Ga19 58.90(6) . . ?
Au22 Au7 Ga19 74.00(19) . . ?
Au7 Au7 Ga19 166.03(6) 5 . ?
Au7 Au7 Ga19 122.41(9) 9 . ?
Ga31 Au7 Ga18 85.3(3) 19_556 . ?
Ga32 Au7 Ga18 53.0(3) 19_556 . ?
Ga30 Au7 Ga18 72.48(16) 19_556 . ?
Ga23 Au7 Ga18 109.86(9) . . ?
GA22 Au7 Ga18 72.22(17) 5 . ?
Au1 Au7 Ga18 59.24(6) . . ?
Au22 Au7 Ga18 117.8(2) . . ?
Au7 Au7 Ga18 119.22(9) 5 . ?
Au7 Au7 Ga18 166.98(5) 9 . ?
Ga19 Au7 Ga18 54.83(6) . . ?
Ga25 Au8 Ga26 114.32(12) . 12 ?
Ga25 Au8 Ga26 114.32(12) . 5 ?
Ga26 Au8 Ga26 104.22(14) 12 5 ?
Ga25 Au8 Ga26 114.32(12) . 3_545 ?
Ga26 Au8 Ga26 104.22(14) 12 3_545 ?
Ga26 Au8 Ga26 104.22(14) 5 3_545 ?
Ga25 Au8 Au11 56.23(5) . 7 ?
Ga26 Au8 Au11 125.52(11) 12 7 ?
Ga26 Au8 Au11 58.13(11) 5 7 ?
Ga26 Au8 Au11 129.32(9) 3_545 7 ?
Ga25 Au8 Au11 56.23(5) . 10_545 ?
Ga26 Au8 Au11 58.13(11) 12 10_545 ?
Ga26 Au8 Au11 129.32(9) 5 10_545 ?
Ga26 Au8 Au11 125.52(11) 3_545 10_545 ?
Au11 Au8 Au11 92.10(7) 7 10_545 ?
Ga25 Au8 Au11 56.23(5) . . ?
Ga26 Au8 Au11 129.32(9) 12 . ?
Ga26 Au8 Au11 125.52(11) 5 . ?
Ga26 Au8 Au11 58.13(11) 3_545 . ?
Au11 Au8 Au11 92.10(7) 7 . ?
Au11 Au8 Au11 92.10(7) 10_545 . ?
Ga25 Au8 Au15 162.06(16) . 3_545 ?
Ga26 Au8 Au15 54.8(3) 12 3_545 ?
Ga26 Au8 Au15 83.3(2) 5 3_545 ?
Ga26 Au8 Au15 61.2(3) 3_545 3_545 ?
Au11 Au8 Au15 141.05(18) 7 3_545 ?
Au11 Au8 Au15 110.6(2) 10_545 3_545 ?
Au11 Au8 Au15 117.1(2) . 3_545 ?
Ga25 Au8 Au15 162.06(16) . 12 ?
Ga26 Au8 Au15 61.2(3) 12 12 ?
Ga26 Au8 Au15 54.8(3) 5 12 ?
Ga26 Au8 Au15 83.3(2) 3_545 12 ?
Au11 Au8 Au15 110.6(2) 7 12 ?
Au11 Au8 Au15 117.1(2) 10_545 12 ?
Au11 Au8 Au15 141.05(18) . 12 ?
Au15 Au8 Au15 30.9(3) 3_545 12 ?
Ga25 Au8 Au15 162.06(16) . 5 ?
Ga26 Au8 Au15 83.3(2) 12 5 ?
Ga26 Au8 Au15 61.2(3) 5 5 ?
Ga26 Au8 Au15 54.8(3) 3_545 5 ?
Au11 Au8 Au15 117.1(2) 7 5 ?
Au11 Au8 Au15 141.05(18) 10_545 5 ?
Au11 Au8 Au15 110.6(2) . 5 ?
Au15 Au8 Au15 30.9(3) 3_545 5 ?
Au15 Au8 Au15 30.9(3) 12 5 ?
Ga25 Au8 Ca5 82.98(13) . 7 ?
Ga26 Au8 Ca5 65.13(16) 12 7 ?
Ga26 Au8 Ca5 67.49(14) 5 7 ?
Ga26 Au8 Ca5 162.65(18) 3_545 7 ?
Au11 Au8 Ca5 60.53(13) 7 7 ?
Au11 Au8 Ca5 62.03(12) 10_545 7 ?
Au11 Au8 Ca5 139.20(15) . 7 ?
Au15 Au8 Ca5 102.0(3) 3_545 7 ?
Au15 Au8 Ca5 79.5(2) 12 7 ?
Au15 Au8 Ca5 108.9(3) 5 7 ?
Ga25 Au8 Ca5 82.98(13) . . ?
Ga26 Au8 Ca5 162.65(18) 12 . ?
Ga26 Au8 Ca5 65.13(16) 5 . ?
Ga26 Au8 Ca5 67.49(14) 3_545 . ?
Au11 Au8 Ca5 62.03(12) 7 . ?
Au11 Au8 Ca5 139.20(15) 10_545 . ?
Au11 Au8 Ca5 60.53(13) . . ?
Au15 Au8 Ca5 108.9(3) 3_545 . ?
Au15 Au8 Ca5 102.0(3) 12 . ?
Au15 Au8 Ca5 79.5(2) 5 . ?
Ca5 Au8 Ca5 118.53(5) 7 . ?
Ga27 Au9 Ga20 109.59(12) 9 . ?
Ga27 Au9 Ga24 149.70(13) 9 19_556 ?
Ga20 Au9 Ga24 99.97(11) . 19_556 ?
Ga27 Au9 Au1 107.76(12) 9 . ?
Ga20 Au9 Au1 104.86(9) . . ?
Ga24 Au9 Au1 56.53(9) 19_556 . ?
Ga27 Au9 Au12 55.70(11) 9 . ?
Ga20 Au9 Au12 128.78(9) . . ?
Ga24 Au9 Au12 109.73(10) 19_556 . ?
Au1 Au9 Au12 126.26(7) . . ?
Ga27 Au9 Au5 113.71(12) 9 . ?
Ga20 Au9 Au5 113.95(8) . . ?
Ga24 Au9 Au5 56.88(9) 19_556 . ?
Au1 Au9 Au5 106.35(7) . . ?
Au12 Au9 Au5 58.17(6) . . ?
Ga27 Au9 Au10 53.45(10) 9 . ?
Ga20 Au9 Au10 56.56(8) . . ?
Ga24 Au9 Au10 156.53(10) 19_556 . ?
Au1 Au9 Au10 125.03(6) . . ?
Au12 Au9 Au10 87.98(6) . . ?
Au5 Au9 Au10 128.62(7) . . ?
Ga27 Au9 Au4 147.54(12) 9 19_556 ?
Ga20 Au9 Au4 57.18(7) . 19_556 ?
Ga24 Au9 Au4 57.31(8) 19_556 19_556 ?
Au1 Au9 Au4 104.46(6) . 19_556 ?
Au12 Au9 Au4 106.76(7) . 19_556 ?
Au5 Au9 Au4 59.33(5) . 19_556 ?
Au10 Au9 Au4 103.67(6) . 19_556 ?
Ga27 Au9 Ca2 86.33(16) 9 19_556 ?
Ga20 Au9 Ca2 69.47(13) . 19_556 ?
Ga24 Au9 Ca2 110.81(15) 19_556 19_556 ?
Au1 Au9 Ca2 165.90(14) . 19_556 ?
Au12 Au9 Ca2 61.39(12) . 19_556 ?
Au5 Au9 Ca2 66.34(12) . 19_556 ?
Au10 Au9 Ca2 63.51(12) . 19_556 ?
Au4 Au9 Ca2 61.51(13) 19_556 19_556 ?
Ga27 Au9 Ca3 83.20(15) 9 22_566 ?
Ga20 Au9 Ca3 165.94(14) . 22_566 ?
Ga24 Au9 Ca3 66.75(14) 19_556 22_566 ?
Au1 Au9 Ca3 64.48(12) . 22_566 ?
Au12 Au9 Ca3 62.99(12) . 22_566 ?
Au5 Au9 Ca3 63.58(13) . 22_566 ?
Au10 Au9 Ca3 136.63(13) . 22_566 ?
Au4 Au9 Ca3 114.81(13) 19_556 22_566 ?
Ca2 Au9 Ca3 118.54(17) 19_556 22_566 ?
Ga27 Au9 Au3 50.84(11) 9 9 ?
Ga20 Au9 Au3 123.56(8) . 9 ?
Ga24 Au9 Au3 106.74(9) 19_556 9 ?
Au1 Au9 Au3 57.06(5) . 9 ?
Au12 Au9 Au3 86.81(5) . 9 ?
Au5 Au9 Au3 122.35(6) . 9 ?
Au10 Au9 Au3 88.98(6) . 9 ?
Au4 Au9 Au3 161.52(7) 19_556 9 ?
Ca2 Au9 Au3 136.97(14) 19_556 9 ?
Ca3 Au9 Au3 59.75(13) 22_566 9 ?
Ga27 Au10 Ga26 112.91(17) 9 11_455 ?
Ga27 Au10 Ga20 114.08(14) 9 . ?
Ga26 Au10 Ga20 101.85(12) 11_455 . ?
Ga27 Au10 Au15 166.3(4) 9 . ?
Ga26 Au10 Au15 58.1(4) 11_455 . ?
Ga20 Au10 Au15 79.0(3) . . ?
Ga27 Au10 Ga29 160.21(17) 9 . ?
Ga26 Au10 Ga29 86.86(17) 11_455 . ?
Ga20 Au10 Ga29 59.47(15) . . ?
Au15 Au10 Ga29 30.6(4) . . ?
Ga27 Au10 Ga17 114.66(13) 9 . ?
Ga26 Au10 Ga17 103.86(14) 11_455 . ?
Ga20 Au10 Ga17 108.23(8) . . ?
Au15 Au10 Ga17 61.9(3) . . ?
Ga29 Au10 Ga17 56.65(15) . . ?
Ga27 Au10 Au14 55.13(12) 9 9 ?
Ga26 Au10 Au14 57.88(12) 11_455 9 ?
Ga20 Au10 Au14 126.79(9) . 9 ?
Au15 Au10 Au14 114.4(4) . 9 ?
Ga29 Au10 Au14 144.52(13) . 9 ?
Ga17 Au10 Au14 123.76(7) . 9 ?
Ga27 Au10 Au16 56.93(12) 9 9 ?
Ga26 Au10 Au16 128.77(12) 11_455 9 ?
Ga20 Au10 Au16 128.84(8) . 9 ?
Au15 Au10 Au16 118.8(2) . 9 ?
Ga29 Au10 Au16 110.68(16) . 9 ?
Ga17 Au10 Au16 57.84(6) . 9 ?
Au14 Au10 Au16 91.15(6) 9 9 ?
Ga27 Au10 Ga16 56.93(12) 9 9 ?
Ga26 Au10 Ga16 128.77(12) 11_455 9 ?
Ga20 Au10 Ga16 128.84(8) . 9 ?
Au15 Au10 Ga16 118.8(2) . 9 ?
Ga29 Au10 Ga16 110.68(16) . 9 ?
Ga17 Au10 Ga16 57.84(6) . 9 ?
Au14 Au10 Ga16 91.15(6) 9 9 ?
Au16 Au10 Ga16 0.00(7) 9 9 ?
Ga27 Au10 Au9 57.15(12) 9 . ?
Ga26 Au10 Au9 129.46(14) 11_455 . ?
Ga20 Au10 Au9 57.39(8) . . ?
Au15 Au10 Au9 136.3(3) . . ?
Ga29 Au10 Au9 111.27(13) . . ?
Ga17 Au10 Au9 125.81(6) . . ?
Au14 Au10 Au9 95.90(6) 9 . ?
Au16 Au10 Au9 89.66(5) 9 . ?
Ga16 Au10 Au9 89.66(5) 9 . ?
Ga25 Au11 Ga26 109.66(13) . 3_545 ?
Ga25 Au11 Ga24 150.31(10) . 19_556 ?
Ga26 Au11 Ga24 99.98(14) 3_545 19_556 ?
Ga25 Au11 Au2 112.74(6) . 19_556 ?
Ga26 Au11 Au2 105.89(13) 3_545 19_556 ?
Ga24 Au11 Au2 55.05(8) 19_556 19_556 ?
Ga25 Au11 Au2 111.59(6) . . ?
Ga26 Au11 Au2 111.64(10) 3_545 . ?
Ga24 Au11 Au2 56.31(8) 19_556 . ?
Au2 Au11 Au2 105.14(5) 19_556 . ?
Ga25 Au11 Au8 54.05(5) . . ?
Ga26 Au11 Au8 55.65(13) 3_545 . ?
Ga24 Au11 Au8 155.63(10) 19_556 . ?
Au2 Au11 Au8 126.79(6) 19_556 . ?
Au2 Au11 Au8 128.00(6) . . ?
Ga25 Au11 Au14 145.84(6) . . ?
Ga26 Au11 Au14 56.52(9) 3_545 . ?
Ga24 Au11 Au14 55.90(8) 19_556 . ?
Au2 Au11 Au14 101.36(6) 19_556 . ?
Au2 Au11 Au14 58.52(5) . . ?
Au8 Au11 Au14 103.67(6) . . ?
Ga25 Au11 Au11 54.324(17) . 19_556 ?
Ga26 Au11 Au11 124.40(10) 3_545 19_556 ?
Ga24 Au11 Au11 106.93(9) 19_556 19_556 ?
Au2 Au11 Au11 58.43(6) 19_556 19_556 ?
Au2 Au11 Au11 123.85(8) . 19_556 ?
Au8 Au11 Au11 89.78(4) . 19_556 ?
Au14 Au11 Au11 159.78(6) . 19_556 ?
Ga25 Au11 Au11 54.324(17) . 22_566 ?
Ga26 Au11 Au11 127.91(14) 3_545 22_566 ?
Ga24 Au11 Au11 107.93(10) 19_556 22_566 ?
Au2 Au11 Au11 126.18(8) 19_556 22_566 ?
Au2 Au11 Au11 57.27(5) . 22_566 ?
Au8 Au11 Au11 89.78(4) . 22_566 ?
Au14 Au11 Au11 106.53(6) . 22_566 ?
Au11 Au11 Au11 88.28(7) 19_556 22_566 ?
Ga25 Au11 Ca5 83.91(13) . . ?
Ga26 Au11 Ca5 68.20(16) 3_545 . ?
Ga24 Au11 Ca5 109.47(14) 19_556 . ?
Au2 Au11 Ca5 163.24(14) 19_556 . ?
Au2 Au11 Ca5 64.96(12) . . ?
Au8 Au11 Ca5 63.93(12) . . ?
Au14 Au11 Ca5 62.09(13) . . ?
Au11 Au11 Ca5 138.14(13) 19_556 . ?
Au11 Au11 Ca5 61.39(12) 22_566 . ?
Ga25 Au11 Ca5 83.27(13) . 19_556 ?
Ga26 Au11 Ca5 166.72(18) 3_545 19_556 ?
Ga24 Au11 Ca5 67.04(15) 19_556 19_556 ?
Au2 Au11 Ca5 64.92(13) 19_556 19_556 ?
Au2 Au11 Ca5 64.26(13) . 19_556 ?
Au8 Au11 Ca5 137.31(14) . 19_556 ?
Au14 Au11 Ca5 114.24(14) . 19_556 ?
Au11 Au11 Ca5 60.34(14) 19_556 19_556 ?
Au11 Au11 Ca5 61.82(13) 22_566 19_556 ?
Ca5 Au11 Ca5 117.67(17) . 19_556 ?
Ga25 Au11 Ca5 82.53(14) . 10_545 ?
Ga26 Au11 Ca5 64.83(14) 3_545 10_545 ?
Ga24 Au11 Ca5 109.45(16) 19_556 10_545 ?
Au2 Au11 Ca5 64.14(12) 19_556 10_545 ?
Au2 Au11 Ca5 165.34(15) . 10_545 ?
Au8 Au11 Ca5 63.06(12) . 10_545 ?
Au14 Au11 Ca5 112.03(14) . 10_545 ?
Au11 Au11 Ca5 60.60(12) 19_556 10_545 ?
Au11 Au11 Ca5 136.76(14) 22_566 10_545 ?
Ca5 Au11 Ca5 122.6(2) . 10_545 ?
Ca5 Au11 Ca5 115.63(17) 19_556 10_545 ?
Ga31 Au12 Ga21 39.9(6) . 22_566 ?
Ga31 Au12 Ga27 173.4(3) . 9 ?
Ga21 Au12 Ga27 134.8(5) 22_566 9 ?
Ga31 Au12 Au21 61.2(3) . 22_566 ?
Ga21 Au12 Au21 21.3(4) 22_566 22_566 ?
Ga27 Au12 Au21 113.65(12) 9 22_566 ?
Ga31 Au12 Ga30 28.3(3) . . ?
Ga21 Au12 Ga30 67.6(5) 22_566 . ?
Ga27 Au12 Ga30 157.52(17) 9 . ?
Au21 Au12 Ga30 88.74(14) 22_566 . ?
Ga31 Au12 Au5 67.4(3) . . ?
Ga21 Au12 Au5 86.7(4) 22_566 . ?
Ga27 Au12 Au5 118.41(12) 9 . ?
Au21 Au12 Au5 97.82(8) 22_566 . ?
Ga30 Au12 Au5 52.81(15) . . ?
Ga31 Au12 Au16 121.2(4) . 9 ?
Ga21 Au12 Au16 132.4(4) 22_566 9 ?
Ga27 Au12 Au16 57.94(11) 9 9 ?
Au21 Au12 Au16 129.06(9) 22_566 9 ?
Ga30 Au12 Au16 110.05(14) . 9 ?
Au5 Au12 Au16 131.65(7) . 9 ?
Ga31 Au12 Ga16 121.2(4) . 9 ?
Ga21 Au12 Ga16 132.4(4) 22_566 9 ?
Ga27 Au12 Ga16 57.94(11) 9 9 ?
Au21 Au12 Ga16 129.06(9) 22_566 9 ?
Ga30 Au12 Ga16 110.05(14) . 9 ?
Au5 Au12 Ga16 131.65(7) . 9 ?
Au16 Au12 Ga16 0.00(8) 9 9 ?
Ga31 Au12 Au13 62.0(4) . . ?
Ga21 Au12 Au13 89.0(5) 22_566 . ?
Ga27 Au12 Au13 117.56(12) 9 . ?
Au21 Au12 Au13 104.12(9) 22_566 . ?
Ga30 Au12 Au13 54.62(14) . . ?
Au5 Au12 Au13 102.55(6) . . ?
Au16 Au12 Au13 59.62(6) 9 . ?
Ga16 Au12 Au13 59.62(6) 9 . ?
Ga31 Au12 Au9 128.5(3) . . ?
Ga21 Au12 Au9 133.7(4) 22_566 . ?
Ga27 Au12 Au9 57.51(11) 9 . ?
Au21 Au12 Au9 126.07(8) 22_566 . ?
Ga30 Au12 Au9 108.34(15) . . ?
Au5 Au12 Au9 61.08(5) . . ?
Au16 Au12 Au9 93.27(6) 9 . ?
Ga16 Au12 Au9 93.27(6) 9 . ?
Au13 Au12 Au9 127.80(7) . . ?
Ga31 Au12 Au6 120.6(3) . 9 ?
Ga21 Au12 Au6 81.0(5) 22_566 9 ?
Ga27 Au12 Au6 53.89(10) 9 9 ?
Au21 Au12 Au6 59.88(7) 22_566 9 ?
Ga30 Au12 Au6 148.58(14) . 9 ?
Au5 Au12 Au6 127.79(7) . 9 ?
Au16 Au12 Au6 90.83(6) 9 9 ?
Ga16 Au12 Au6 90.83(6) 9 9 ?
Au13 Au12 Au6 127.51(7) . 9 ?
Au9 Au12 Au6 93.04(6) . 9 ?
Ga31 Au12 Ca2 97.1(3) . 19_556 ?
Ga21 Au12 Ca2 136.9(5) 22_566 19_556 ?
Ga27 Au12 Ca2 88.26(16) 9 19_556 ?
Au21 Au12 Ca2 157.97(15) 22_566 19_556 ?
Ga30 Au12 Ca2 69.29(17) . 19_556 ?
Au5 Au12 Ca2 67.97(13) . 19_556 ?
Au16 Au12 Ca2 63.80(13) 9 19_556 ?
Ga16 Au12 Ca2 63.80(13) 9 19_556 ?
Au13 Au12 Ca2 64.95(15) . 19_556 ?
Au9 Au12 Ca2 63.02(14) . 19_556 ?
Au6 Au12 Ca2 142.12(14) 9 19_556 ?
Ga30 Au13 Ga30 177.3(2) . 18_665 ?
Ga30 Au13 Ga31 28.9(3) . . ?
Ga30 Au13 Ga31 148.4(3) 18_665 . ?
Ga30 Au13 Au13 58.85(16) . 24_556 ?
Ga30 Au13 Au13 123.72(15) 18_665 24_556 ?
Ga31 Au13 Au13 86.9(3) . 24_556 ?
Ga30 Au13 Au13 120.35(16) . 18_665 ?
Ga30 Au13 Au13 58.19(17) 18_665 18_665 ?
Ga31 Au13 Au13 102.1(3) . 18_665 ?
Au13 Au13 Au13 119.962(5) 24_556 18_665 ?
Ga30 Au13 Ga32 148.8(3) . 18_665 ?
Ga30 Au13 Ga32 33.0(3) 18_665 18_665 ?
Ga31 Au13 Ga32 156.2(4) . 18_665 ?
Au13 Au13 Ga32 104.1(3) 24_556 18_665 ?
Au13 Au13 Ga32 90.6(3) 18_665 18_665 ?
Ga30 Au13 GA22 122.1(2) . 8 ?
Ga30 Au13 GA22 60.4(2) 18_665 8 ?
Ga31 Au13 GA22 147.9(3) . 8 ?
Au13 Au13 GA22 71.9(2) 24_556 8 ?
Au13 Au13 GA22 109.30(13) 18_665 8 ?
Ga32 Au13 GA22 32.4(3) 18_665 8 ?
Ga30 Au13 Au22 58.1(2) . 22_566 ?
Ga30 Au13 Au22 119.4(2) 18_665 22_566 ?
Ga31 Au13 Au22 32.7(3) . 22_566 ?
Au13 Au13 Au22 107.64(14) 24_556 22_566 ?
Au13 Au13 Au22 70.0(2) 18_665 22_566 ?
Ga32 Au13 Au22 147.9(3) 18_665 22_566 ?
GA22 Au13 Au22 178.88(15) 8 22_566 ?
Ga30 Au13 Ga16 115.94(15) . 9 ?
Ga30 Au13 Ga16 63.66(16) 18_665 9 ?
Ga31 Au13 Ga16 108.3(3) . 9 ?
Au13 Au13 Ga16 122.91(9) 24_556 9 ?
Au13 Au13 Ga16 110.20(8) 18_665 9 ?
Ga32 Au13 Ga16 48.1(3) 18_665 9 ?
GA22 Au13 Ga16 67.09(17) 8 9 ?
Au22 Au13 Ga16 113.91(14) 22_566 9 ?
Ga30 Au13 Au16 115.94(15) . 9 ?
Ga30 Au13 Au16 63.66(16) 18_665 9 ?
Ga31 Au13 Au16 108.3(3) . 9 ?
Au13 Au13 Au16 122.91(9) 24_556 9 ?
Au13 Au13 Au16 110.20(8) 18_665 9 ?
Ga32 Au13 Au16 48.1(3) 18_665 9 ?
GA22 Au13 Au16 67.09(17) 8 9 ?
Au22 Au13 Au16 113.91(14) 22_566 9 ?
Ga16 Au13 Au16 0.00(7) 9 9 ?
Ga30 Au13 Au12 61.25(14) . . ?
Ga30 Au13 Au12 117.26(15) 18_665 . ?
Ga31 Au13 Au12 49.1(3) . . ?
Au13 Au13 Au12 108.27(8) 24_556 . ?
Au13 Au13 Au12 122.32(9) 18_665 . ?
Ga32 Au13 Au12 107.1(3) 18_665 . ?
GA22 Au13 Au12 114.46(11) 8 . ?
Au22 Au13 Au12 66.6(2) 22_566 . ?
Ga16 Au13 Au12 59.42(6) 9 . ?
Au16 Au13 Au12 59.42(6) 9 . ?
Ga30 Au13 Ca1 115.4(2) . . ?
Ga30 Au13 Ca1 66.3(2) 18_665 . ?
Ga31 Au13 Ca1 131.5(3) . . ?
Au13 Au13 Ca1 65.19(7) 24_556 . ?
Au13 Au13 Ca1 65.19(7) 18_665 . ?
Ga32 Au13 Ca1 72.1(3) 18_665 . ?
GA22 Au13 Ca1 60.7(2) 8 . ?
Au22 Au13 Ca1 118.2(3) 22_566 . ?
Ga16 Au13 Ca1 120.1(2) 9 . ?
Au16 Au13 Ca1 120.1(2) 9 . ?
Au12 Au13 Ca1 172.47(8) . . ?
Ga27 Au14 Ga26 110.46(15) . 3_545 ?
Ga27 Au14 Ga24 145.80(14) . 19_556 ?
Ga26 Au14 Ga24 103.49(14) 3_545 19_556 ?
Ga27 Au14 Au1 106.55(12) . . ?
Ga26 Au14 Au1 109.12(14) 3_545 . ?
Ga24 Au14 Au1 56.64(9) 19_556 . ?
Ga27 Au14 Au2 109.99(12) . . ?
Ga26 Au14 Au2 113.25(11) 3_545 . ?
Ga24 Au14 Au2 57.69(9) 19_556 . ?
Au1 Au14 Au2 107.18(6) . . ?
Ga27 Au14 Au10 54.95(11) . 5 ?
Ga26 Au14 Au10 55.61(11) 3_545 5 ?
Ga24 Au14 Au10 159.08(10) 19_556 5 ?
Au1 Au14 Au10 125.24(7) . 5 ?
Au2 Au14 Au10 127.45(7) . 5 ?
Ga27 Au14 Au11 146.56(12) . . ?
Ga26 Au14 Au11 57.47(10) 3_545 . ?
Ga24 Au14 Au11 59.40(9) 19_556 . ?
Au1 Au14 Au11 106.89(6) . . ?
Au2 Au14 Au11 59.29(5) . . ?
Au10 Au14 Au11 103.95(6) 5 . ?
Ga27 Au14 Ca5 85.33(18) . . ?
Ga26 Au14 Ca5 68.16(17) 3_545 . ?
Ga24 Au14 Ca5 111.71(16) 19_556 . ?
Au1 Au14 Ca5 167.76(15) . . ?
Au2 Au14 Ca5 64.90(12) . . ?
Au10 Au14 Ca5 63.92(13) 5 . ?
Au11 Au14 Ca5 61.28(15) . . ?
Ga27 Au14 Au4 54.03(11) . . ?
Ga26 Au14 Au4 127.13(14) 3_545 . ?
Ga24 Au14 Au4 107.33(10) 19_556 . ?
Au1 Au14 Au4 123.66(6) . . ?
Au2 Au14 Au4 56.09(5) . . ?
Au10 Au14 Au4 88.67(5) 5 . ?
Au11 Au14 Au4 105.55(6) . . ?
Ca5 Au14 Au4 60.91(13) . . ?
Ga27 Au14 Ca4 79.57(18) . 5 ?
Ga26 Au14 Ca4 66.90(16) 3_545 5 ?
Ga24 Au14 Ca4 111.10(16) 19_556 5 ?
Au1 Au14 Ca4 63.42(13) . 5 ?
Au2 Au14 Ca4 168.77(14) . 5 ?
Au10 Au14 Ca4 62.61(13) 5 5 ?
Au11 Au14 Ca4 115.95(14) . 5 ?
Ca5 Au14 Ca4 123.16(16) . 5 ?
Au4 Au14 Ca4 133.56(14) . 5 ?
Ga27 Au14 Ca3 79.29(16) . 22_566 ?
Ga26 Au14 Ca3 169.70(17) 3_545 22_566 ?
Ga24 Au14 Ca3 66.58(14) 19_556 22_566 ?
Au1 Au14 Ca3 63.64(13) . 22_566 ?
Au2 Au14 Ca3 64.54(13) . 22_566 ?
Au10 Au14 Ca3 134.24(13) 5 22_566 ?
Au11 Au14 Ca3 116.18(13) . 22_566 ?
Ca5 Au14 Ca3 117.20(17) . 22_566 ?
Au4 Au14 Ca3 60.95(13) . 22_566 ?
Ca4 Au14 Ca3 113.14(18) 5 22_566 ?
Ga29 Au15 Au15 102.1(8) . 8 ?
Ga29 Au15 Au15 120.2(4) . 11_455 ?
Au15 Au15 Au15 60.000(2) 8 11_455 ?
Ga29 Au15 Ga29 87.5(7) . 11_455 ?
Au15 Au15 Ga29 81.1(6) 8 11_455 ?
Au15 Au15 Ga29 37.0(7) 11_455 11_455 ?
Ga29 Au15 Ga26 132.1(6) . 11_455 ?
Au15 Au15 Ga26 125.3(7) 8 11_455 ?
Au15 Au15 Ga26 82.9(8) 11_455 11_455 ?
Ga29 Au15 Ga26 92.6(5) 11_455 11_455 ?
Ga29 Au15 Ga29 77.6(7) . 8 ?
Au15 Au15 Ga29 28.6(4) 8 8 ?
Au15 Au15 Ga29 62.5(5) 11_455 8 ?
Ga29 Au15 Ga29 65.7(3) 11_455 8 ?
Ga26 Au15 Ga29 144.2(7) 11_455 8 ?
Ga29 Au15 Au10 77.7(5) . . ?
Au15 Au15 Au10 163.1(9) 8 . ?
Au15 Au15 Au10 134.9(11) 11_455 . ?
Ga29 Au15 Au10 115.6(4) 11_455 . ?
Ga26 Au15 Au10 59.3(3) 11_455 . ?
Ga29 Au15 Au10 155.1(9) 8 . ?
Ga29 Au15 Ga26 107.7(7) . . ?
Au15 Au15 Ga26 63.9(7) 8 . ?
Au15 Au15 Ga26 111.0(5) 11_455 . ?
Ga29 Au15 Ga26 143.9(4) 11_455 . ?
Ga26 Au15 Ga26 99.9(5) 11_455 . ?
Ga29 Au15 Ga26 85.3(3) 8 . ?
Au10 Au15 Ga26 99.8(3) . . ?
Ga29 Au15 Ga17 67.8(6) . . ?
Au15 Au15 Ga17 102.4(10) 8 . ?
Au15 Au15 Ga17 161.1(8) 11_455 . ?
Ga29 Au15 Ga17 155.2(9) 11_455 . ?
Ga26 Au15 Ga17 104.5(3) 11_455 . ?
Ga29 Au15 Ga17 106.1(5) 8 . ?
Au10 Au15 Ga17 61.6(2) . . ?
Ga26 Au15 Ga17 51.0(2) . . ?
Ga29 Au15 Au8 161.4(7) . 3 ?
Au15 Au15 Au8 74.53(14) 8 3 ?
Au15 Au15 Au8 74.53(14) 11_455 3 ?
Ga29 Au15 Au8 109.7(6) 11_455 3 ?
Ga26 Au15 Au8 56.6(4) 11_455 3 ?
Ga29 Au15 Au8 102.5(4) 8 3 ?
Au10 Au15 Au8 100.2(5) . 3 ?
Ga26 Au15 Au8 54.1(3) . 3 ?
Ga17 Au15 Au8 94.8(3) . 3 ?
Ga32 Ga16 Ga27 173.2(3) 22_566 . ?
Ga32 Ga16 Au5 67.9(3) 22_566 22_566 ?
Ga27 Ga16 Au5 117.34(13) . 22_566 ?
Ga32 Ga16 Au17 61.2(3) 22_566 5 ?
Ga27 Ga16 Au17 112.71(12) . 5 ?
Au5 Ga16 Au17 99.99(7) 22_566 5 ?
Ga32 Ga16 Ga17 61.2(3) 22_566 5 ?
Ga27 Ga16 Ga17 112.71(12) . 5 ?
Au5 Ga16 Ga17 99.99(7) 22_566 5 ?
Au17 Ga16 Ga17 0.00(10) 5 5 ?
Ga32 Ga16 Au12 124.0(4) 22_566 5 ?
Ga27 Ga16 Au12 56.44(12) . 5 ?
Au5 Ga16 Au12 131.35(8) 22_566 5 ?
Au17 Ga16 Au12 127.80(7) 5 5 ?
Ga17 Ga16 Au12 127.80(7) 5 5 ?
Ga32 Ga16 Au13 63.6(4) 22_566 5 ?
Ga27 Ga16 Au13 117.39(13) . 5 ?
Au5 Ga16 Au13 102.44(8) 22_566 5 ?
Au17 Ga16 Au13 104.77(8) 5 5 ?
Ga17 Ga16 Au13 104.77(8) 5 5 ?
Au12 Ga16 Au13 60.95(6) 5 5 ?
Ga32 Ga16 Ga30 31.7(3) 22_566 22_566 ?
Ga27 Ga16 Ga30 154.77(16) . 22_566 ?
Au5 Ga16 Ga30 52.11(13) 22_566 22_566 ?
Au17 Ga16 Ga30 92.38(13) 5 22_566 ?
Ga17 Ga16 Ga30 92.38(13) 5 22_566 ?
Au12 Ga16 Ga30 110.47(14) 5 22_566 ?
Au13 Ga16 Ga30 54.57(14) 5 22_566 ?
Ga32 Ga16 Au4 129.1(3) 22_566 . ?
Ga27 Ga16 Au4 56.33(11) . . ?
Au5 Ga16 Au4 61.15(5) 22_566 . ?
Au17 Ga16 Au4 126.48(7) 5 . ?
Ga17 Ga16 Au4 126.48(7) 5 . ?
Au12 Ga16 Au4 91.70(6) 5 . ?
Au13 Ga16 Au4 127.35(7) 5 . ?
Ga30 Ga16 Au4 107.04(13) 22_566 . ?
Ga32 Ga16 Au10 120.1(3) 22_566 5 ?
Ga27 Ga16 Au10 53.56(10) . 5 ?
Au5 Ga16 Au10 128.31(7) 22_566 5 ?
Au17 Ga16 Au10 59.26(6) 5 5 ?
Ga17 Ga16 Au10 59.26(6) 5 5 ?
Au12 Ga16 Au10 88.98(6) 5 5 ?
Au13 Ga16 Au10 127.63(7) 5 5 ?
Ga30 Ga16 Au10 151.63(14) 22_566 5 ?
Au4 Ga16 Au10 92.26(6) . 5 ?
Ga32 Ga16 Ca2 99.4(4) 22_566 . ?
Ga27 Ga16 Ca2 86.79(16) . . ?
Au5 Ga16 Ca2 67.98(13) 22_566 . ?
Au17 Ga16 Ca2 160.44(14) 5 . ?
Ga17 Ga16 Ca2 160.44(14) 5 . ?
Au12 Ga16 Ca2 63.61(13) 5 . ?
Au13 Ga16 Ca2 65.00(15) 5 . ?
Ga30 Ga16 Ca2 68.07(17) 22_566 . ?
Au4 Ga16 Ca2 62.51(14) . . ?
Au10 Ga16 Ca2 140.30(14) 5 . ?
Ga32 Ga16 GA22 28.2(4) 22_566 12 ?
Ga27 Ga16 GA22 146.07(16) . 12 ?
Au5 Ga16 GA22 96.08(13) 22_566 12 ?
Au17 Ga16 GA22 51.40(9) 5 12 ?
Ga17 Ga16 GA22 51.40(9) 5 12 ?
Au12 Ga16 GA22 106.26(13) 5 12 ?
Au13 Ga16 GA22 55.42(10) 5 12 ?
Ga30 Ga16 GA22 53.83(15) 22_566 12 ?
Au4 Ga16 GA22 157.16(14) . 12 ?
Au10 Ga16 GA22 101.85(10) 5 12 ?
Ca2 Ga16 GA22 112.74(15) . 12 ?
Ga26 Ga17 GA22 132.55(16) . 8 ?
Ga26 Ga17 Ga32 119.0(4) . 18_665 ?
GA22 Ga17 Ga32 34.3(3) 8 18_665 ?
Ga26 Ga17 Ga29 88.1(2) . . ?
GA22 Ga17 Ga29 122.9(2) 8 . ?
Ga32 Ga17 Ga29 152.4(4) 18_665 . ?
Ga26 Ga17 Au18 63.02(15) . 3 ?
GA22 Ga17 Au18 80.87(17) 8 3 ?
Ga32 Ga17 Au18 56.2(3) 18_665 3 ?
Ga29 Ga17 Au18 151.12(16) . 3 ?
Ga26 Ga17 Ga18 63.02(15) . 3 ?
GA22 Ga17 Ga18 80.87(17) 8 3 ?
Ga32 Ga17 Ga18 56.2(3) 18_665 3 ?
Ga29 Ga17 Ga18 151.12(16) . 3 ?
Au18 Ga17 Ga18 0.00(10) 3 3 ?
Ga26 Ga17 Au21 107.58(13) . 8 ?
GA22 Ga17 Au21 69.2(2) 8 8 ?
Ga32 Ga17 Au21 103.4(3) 18_665 8 ?
Ga29 Ga17 Au21 59.75(15) . 8 ?
Au18 Ga17 Au21 126.37(10) 3 8 ?
Ga18 Ga17 Au21 126.37(10) 3 8 ?
Ga26 Ga17 Au16 128.88(13) . 9 ?
GA22 Ga17 Au16 70.30(15) 8 9 ?
Ga32 Ga17 Au16 49.4(3) 18_665 9 ?
Ga29 Ga17 Au16 118.78(17) . 9 ?
Au18 Ga17 Au16 82.87(8) 3 9 ?
Ga18 Ga17 Au16 82.87(8) 3 9 ?
Au21 Ga17 Au16 123.43(9) 8 9 ?
Ga26 Ga17 Ga16 128.88(13) . 9 ?
GA22 Ga17 Ga16 70.30(15) 8 9 ?
Ga32 Ga17 Ga16 49.4(3) 18_665 9 ?
Ga29 Ga17 Ga16 118.78(17) . 9 ?
Au18 Ga17 Ga16 82.87(8) 3 9 ?
Ga18 Ga17 Ga16 82.87(8) 3 9 ?
Au21 Ga17 Ga16 123.43(9) 8 9 ?
Au16 Ga17 Ga16 0.00(9) 9 9 ?
Ga26 Ga17 Au10 106.16(13) . . ?
GA22 Ga17 Au10 120.03(10) 8 . ?
Ga32 Ga17 Au10 112.0(3) 18_665 . ?
Ga29 Ga17 Au10 60.37(16) . . ?
Au18 Ga17 Au10 125.28(8) 3 . ?
Ga18 Ga17 Au10 125.28(8) 3 . ?
Au21 Ga17 Au10 108.26(9) 8 . ?
Au16 Ga17 Au10 62.90(5) 9 . ?
Ga16 Ga17 Au10 62.90(5) 9 . ?
Ga26 Ga17 Au15 64.4(3) . . ?
GA22 Ga17 Au15 152.9(4) 8 . ?
Ga32 Ga17 Au15 167.5(4) 18_665 . ?
Ga29 Ga17 Au15 30.1(4) . . ?
Au18 Ga17 Au15 124.3(3) 3 . ?
Ga18 Ga17 Au15 124.3(3) 3 . ?
Au21 Ga17 Au15 86.1(4) 8 . ?
Au16 Ga17 Au15 118.5(2) 9 . ?
Ga16 Ga17 Au15 118.5(2) 9 . ?
Au10 Ga17 Au15 56.5(2) . . ?
Ga26 Ga17 Au22 132.46(15) . 8 ?
GA22 Ga17 Au22 16.98(11) 8 8 ?
Ga32 Ga17 Au22 51.3(4) 18_665 8 ?
Ga29 Ga17 Au22 107.3(2) . 8 ?
Au18 Ga17 Au22 93.43(17) 3 8 ?
Ga18 Ga17 Au22 93.43(17) 3 8 ?
Au21 Ga17 Au22 52.2(2) 8 8 ?
Au16 Ga17 Au22 83.07(17) 9 8 ?
Ga16 Ga17 Au22 83.07(17) 9 8 ?
Au10 Ga17 Au22 120.69(10) . 8 ?
Au15 Ga17 Au22 136.8(4) . 8 ?
Ga32 Ga18 Au17 60.5(3) 19_556 3_545 ?
Ga32 Ga18 Ga17 60.5(3) 19_556 3_545 ?
Au17 Ga18 Ga17 0.00(8) 3_545 3_545 ?
Ga32 Ga18 Ga26 114.4(3) 19_556 3_545 ?
Au17 Ga18 Ga26 54.14(11) 3_545 3_545 ?
Ga17 Ga18 Ga26 54.14(11) 3_545 3_545 ?
Ga32 Ga18 Ga19 88.4(3) 19_556 . ?
Au17 Ga18 Ga19 148.79(12) 3_545 . ?
Ga17 Ga18 Ga19 148.79(12) 3_545 . ?
Ga26 Ga18 Ga19 157.07(14) 3_545 . ?
Ga32 Ga18 Au2 119.9(3) 19_556 19_556 ?
Au17 Ga18 Au2 131.20(9) 3_545 19_556 ?
Ga17 Ga18 Au2 131.20(9) 3_545 19_556 ?
Ga26 Ga18 Au2 106.47(12) 3_545 19_556 ?
Ga19 Ga18 Au2 60.45(7) . 19_556 ?
Ga32 Ga18 Au1 108.5(3) 19_556 . ?
Au17 Ga18 Au1 128.75(9) 3_545 . ?
Ga17 Ga18 Au1 128.75(9) 3_545 . ?
Ga26 Ga18 Au1 107.12(11) 3_545 . ?
Ga19 Ga18 Au1 60.39(7) . . ?
Au2 Ga18 Au1 98.69(8) 19_556 . ?
Ga32 Ga18 Au5 62.3(3) 19_556 19_556 ?
Au17 Ga18 Au5 98.12(8) 3_545 19_556 ?
Ga17 Ga18 Au5 98.12(8) 3_545 19_556 ?
Ga26 Ga18 Au5 129.89(11) 3_545 19_556 ?
Ga19 Ga18 Au5 61.74(7) . 19_556 ?
Au2 Ga18 Au5 57.79(6) 19_556 19_556 ?
Au1 Ga18 Au5 121.57(9) . 19_556 ?
Ga32 Ga18 Au7 52.4(3) 19_556 . ?
Au17 Ga18 Au7 96.94(8) 3_545 . ?
Ga17 Ga18 Au7 96.94(8) 3_545 . ?
Ga26 Ga18 Au7 129.79(11) 3_545 . ?
Ga19 Ga18 Au7 61.85(7) . . ?
Au2 Ga18 Au7 121.97(9) 19_556 . ?
Au1 Ga18 Au7 56.18(5) . . ?
Au5 Ga18 Au7 89.85(8) 19_556 . ?
Ga32 Ga18 Ca5 93.1(3) 19_556 10_545 ?
Au17 Ga18 Ca5 65.94(13) 3_545 10_545 ?
Ga17 Ga18 Ca5 65.94(13) 3_545 10_545 ?
Ga26 Ga18 Ca5 66.11(15) 3_545 10_545 ?
Ga19 Ga18 Ca5 117.43(14) . 10_545 ?
Au2 Ga18 Ca5 65.34(13) 19_556 10_545 ?
Au1 Ga18 Ca5 157.87(16) . 10_545 ?
Au5 Ga18 Ca5 64.32(13) 19_556 10_545 ?
Au7 Ga18 Ca5 144.83(16) . 10_545 ?
Ga32 Ga18 Ca4 82.5(3) 19_556 5 ?
Au17 Ga18 Ca4 65.47(13) 3_545 5 ?
Ga17 Ga18 Ca4 65.47(13) 3_545 5 ?
Ga26 Ga18 Ca4 67.33(15) 3_545 5 ?
Ga19 Ga18 Ca4 116.12(14) . 5 ?
Au2 Ga18 Ca4 155.98(15) 19_556 5 ?
Au1 Ga18 Ca4 63.42(13) . 5 ?
Au5 Ga18 Ca4 144.49(14) 19_556 5 ?
Au7 Ga18 Ca4 63.08(13) . 5 ?
Ca5 Ga18 Ca4 126.08(16) 10_545 5 ?
Ga21 Ga19 Ga31 39.9(6) . 19_556 ?
Ga21 Ga19 Ga20 72.9(5) . . ?
Ga31 Ga19 Ga20 112.7(3) 19_556 . ?
Ga21 Ga19 Au21 21.1(5) . . ?
Ga31 Ga19 Au21 59.4(3) 19_556 . ?
Ga20 Ga19 Au21 53.60(9) . . ?
Ga21 Ga19 Ga18 127.7(5) . . ?
Ga31 Ga19 Ga18 88.2(3) 19_556 . ?
Ga20 Ga19 Ga18 159.02(13) . . ?
Au21 Ga19 Ga18 147.38(13) . . ?
Ga21 Ga19 Au2 139.9(4) . 19_556 ?
Ga31 Ga19 Au2 120.0(3) 19_556 19_556 ?
Ga20 Ga19 Au2 107.89(10) . 19_556 ?
Au21 Ga19 Au2 130.98(9) . 19_556 ?
Ga18 Ga19 Au2 60.49(7) . 19_556 ?
Ga21 Ga19 Au1 118.9(5) . . ?
Ga31 Ga19 Au1 108.5(3) 19_556 . ?
Ga20 Ga19 Au1 106.76(10) . . ?
Au21 Ga19 Au1 128.25(9) . . ?
Ga18 Ga19 Au1 61.73(7) . . ?
Au2 Ga19 Au1 99.60(8) 19_556 . ?
Ga21 Ga19 Au5 89.4(4) . 19_556 ?
Ga31 Ga19 Au5 62.2(3) 19_556 19_556 ?
Ga20 Ga19 Au5 128.66(10) . 19_556 ?
Au21 Ga19 Au5 96.13(9) . 19_556 ?
Ga18 Ga19 Au5 62.53(7) . 19_556 ?
Au2 Ga19 Au5 58.06(6) 19_556 19_556 ?
Au1 Ga19 Au5 123.68(9) . 19_556 ?
Ga21 Ga19 Au7 75.0(5) . . ?
Ga31 Ga19 Au7 51.6(3) 19_556 . ?
Ga20 Ga19 Au7 127.35(10) . . ?
Au21 Ga19 Au7 94.91(9) . . ?
Ga18 Ga19 Au7 63.32(7) . . ?
Au2 Ga19 Au7 123.46(9) 19_556 . ?
Au1 Ga19 Au7 56.99(5) . . ?
Au5 Ga19 Au7 91.04(8) 19_556 . ?
Ga21 Ga19 Ca3 79.5(5) . . ?
Ga31 Ga19 Ca3 92.7(3) 19_556 . ?
Ga20 Ga19 Ca3 66.20(14) . . ?
Au21 Ga19 Ca3 65.41(13) . . ?
Ga18 Ga19 Ca3 117.46(14) . . ?
Au2 Ga19 Ca3 65.71(12) 19_556 . ?
Au1 Ga19 Ca3 158.53(15) . . ?
Au5 Ga19 Ca3 63.29(13) 19_556 . ?
Au7 Ga19 Ca3 143.88(16) . . ?
Au21 Ga20 Ga19 65.22(12) . . ?
Au21 Ga20 Au10 112.30(12) . . ?
Ga19 Ga20 Au10 124.89(11) . . ?
Au21 Ga20 Au6 112.85(12) . 19_556 ?
Ga19 Ga20 Au6 124.05(12) . 19_556 ?
Au10 Ga20 Au6 107.89(12) . 19_556 ?
Au21 Ga20 Ga29 98.30(19) . . ?
Ga19 Ga20 Ga29 163.38(19) . . ?
Au10 Ga20 Ga29 61.80(15) . . ?
Au6 Ga20 Ga29 58.62(14) 19_556 . ?
Au21 Ga20 Au9 126.23(14) . . ?
Ga19 Ga20 Au9 73.54(10) . . ?
Au10 Ga20 Au9 66.05(7) . . ?
Au6 Ga20 Au9 118.49(10) 19_556 . ?
Ga29 Ga20 Au9 120.99(18) . . ?
Au21 Ga20 Au4 127.09(14) . 19_556 ?
Ga19 Ga20 Au4 73.25(10) . 19_556 ?
Au10 Ga20 Au4 118.00(10) . 19_556 ?
Au6 Ga20 Au4 66.19(7) 19_556 19_556 ?
Ga29 Ga20 Au4 118.75(17) . 19_556 ?
Au9 Ga20 Au4 65.78(8) . 19_556 ?
Au21 Ga20 Ga21 19.0(3) . . ?
Ga19 Ga20 Ga21 48.0(4) . . ?
Au10 Ga20 Ga21 113.2(4) . . ?
Au6 Ga20 Ga21 126.9(4) 19_556 . ?
Ga29 Ga20 Ga21 116.0(4) . . ?
Au9 Ga20 Ga21 108.3(4) . . ?
Au4 Ga20 Ga21 117.3(4) 19_556 . ?
Au21 Ga20 Ca4 67.59(15) . . ?
Ga19 Ga20 Ca4 64.89(14) . . ?
Au10 Ga20 Ca4 64.55(13) . . ?
Au6 Ga20 Ca4 170.78(18) 19_556 . ?
Ga29 Ga20 Ca4 112.20(19) . . ?
Au9 Ga20 Ca4 64.38(15) . . ?
Au4 Ga20 Ca4 121.45(17) 19_556 . ?
Ga21 Ga20 Ca4 56.1(4) . . ?
Au21 Ga20 Ca3 67.83(14) . . ?
Ga19 Ga20 Ca3 64.42(14) . . ?
Au10 Ga20 Ca3 170.32(18) . . ?
Au6 Ga20 Ca3 64.42(13) 19_556 . ?
Ga29 Ga20 Ca3 108.53(19) . . ?
Au9 Ga20 Ca3 122.23(17) . . ?
Au4 Ga20 Ca3 65.40(13) 19_556 . ?
Ga21 Ga20 Ca3 70.3(4) . . ?
Ca4 Ga20 Ca3 122.4(2) . . ?
Au21 Ga20 Ca2 170.2(2) . 19_556 ?
Ga19 Ga20 Ca2 124.53(16) . 19_556 ?
Au10 Ga20 Ca2 62.88(13) . 19_556 ?
Au6 Ga20 Ca2 63.14(12) 19_556 19_556 ?
Ga29 Ga20 Ca2 71.97(19) . 19_556 ?
Au9 Ga20 Ca2 60.87(12) . 19_556 ?
Au4 Ga20 Ca2 60.65(13) 19_556 19_556 ?
Ga21 Ga20 Ca2 169.1(4) . 19_556 ?
Ca4 Ga20 Ca2 114.82(17) . 19_556 ?
Ca3 Ga20 Ca2 115.36(18) . 19_556 ?
Ga21 Au21 Ga20 110.4(10) . . ?
Ga21 Au21 Au22 30.4(11) . . ?
Ga20 Au21 Au22 132.33(17) . . ?
Ga21 Au21 Ga31 16.9(9) . 19_556 ?
Ga20 Au21 Ga31 119.2(4) . 19_556 ?
Au22 Au21 Ga31 35.3(4) . 19_556 ?
Ga21 Au21 Ga29 152.4(11) . 11_455 ?
Ga20 Au21 Ga29 88.17(19) . 11_455 ?
Au22 Au21 Ga29 122.3(3) . 11_455 ?
Ga31 Au21 Ga29 152.2(4) 19_556 11_455 ?
Ga21 Au21 Ga19 53.8(11) . . ?
Ga20 Au21 Ga19 61.18(12) . . ?
Au22 Au21 Ga19 83.62(19) . . ?
Ga31 Au21 Ga19 58.4(4) 19_556 . ?
Ga29 Au21 Ga19 149.30(19) 11_455 . ?
Ga21 Au21 Au17 94.9(11) . 11_455 ?
Ga20 Au21 Au17 106.29(11) . 11_455 ?
Au22 Au21 Au17 69.4(2) . 11_455 ?
Ga31 Au21 Au17 104.5(3) 19_556 11_455 ?
Ga29 Au21 Au17 59.43(14) 11_455 11_455 ?
Ga19 Au21 Au17 127.60(11) . 11_455 ?
Ga21 Au21 Ga17 94.9(11) . 11_455 ?
Ga20 Au21 Ga17 106.29(11) . 11_455 ?
Au22 Au21 Ga17 69.4(2) . 11_455 ?
Ga31 Au21 Ga17 104.5(3) 19_556 11_455 ?
Ga29 Au21 Ga17 59.43(14) 11_455 11_455 ?
Ga19 Au21 Ga17 127.60(11) . 11_455 ?
Au17 Au21 Ga17 0.00(8) 11_455 11_455 ?
Ga21 Au21 Au12 67.9(9) . 19_556 ?
Ga20 Au21 Au12 129.41(13) . 19_556 ?
Au22 Au21 Au12 72.42(18) . 19_556 ?
Ga31 Au21 Au12 51.1(3) 19_556 19_556 ?
Ga29 Au21 Au12 116.35(16) 11_455 19_556 ?
Ga19 Au21 Au12 85.29(10) . 19_556 ?
Au17 Au21 Au12 124.29(11) 11_455 19_556 ?
Ga17 Au21 Au12 124.29(11) 11_455 19_556 ?
Ga21 Au21 Au6 130.2(9) . 14_556 ?
Ga20 Au21 Au6 106.58(12) . 14_556 ?
Au22 Au21 Au6 120.52(14) . 14_556 ?
Ga31 Au21 Au6 113.6(3) 19_556 14_556 ?
Ga29 Au21 Au6 57.18(14) 11_455 14_556 ?
Ga19 Au21 Au6 126.84(11) . 14_556 ?
Au17 Au21 Au6 105.54(11) 11_455 14_556 ?
Ga17 Au21 Au6 105.54(11) 11_455 14_556 ?
Au12 Au21 Au6 63.01(6) 19_556 14_556 ?
Au21 Ga21 Ga31 153.2(15) . 19_556 ?
Au21 Ga21 Au22 132.3(16) . . ?
Ga31 Ga21 Au22 54.5(9) 19_556 . ?
Au21 Ga21 Ga19 105.1(14) . . ?
Ga31 Ga21 Ga19 81.0(9) 19_556 . ?
Au22 Ga21 Ga19 121.3(10) . . ?
Au21 Ga21 GA22 118.7(14) . . ?
Ga31 Ga21 GA22 71.9(9) 19_556 . ?
Au22 Ga21 GA22 17.6(3) . . ?
Ga19 Ga21 GA22 128.8(9) . . ?
Au21 Ga21 Au12 90.8(10) . 19_556 ?
Ga31 Ga21 Au12 62.4(6) 19_556 19_556 ?
Au22 Ga21 Au12 91.5(7) . 19_556 ?
Ga19 Ga21 Au12 100.2(7) . 19_556 ?
GA22 Ga21 Au12 104.2(7) . 19_556 ?
Au21 Ga21 Ca4 97.3(10) . . ?
Ga31 Ga21 Ca4 109.4(10) 19_556 . ?
Au22 Ga21 Ca4 85.8(7) . . ?
Ga19 Ga21 Ca4 74.2(5) . . ?
GA22 Ga21 Ca4 75.2(5) . . ?
Au12 Ga21 Ca4 171.1(8) 19_556 . ?
Au21 Ga21 Ga20 50.6(9) . . ?
Ga31 Ga21 Ga20 139.9(11) 19_556 . ?
Au22 Ga21 Ga20 151.2(8) . . ?
Ga19 Ga21 Ga20 59.1(4) . . ?
GA22 Ga21 Ga20 136.2(7) . . ?
Au12 Ga21 Ga20 117.2(8) 19_556 . ?
Ca4 Ga21 Ga20 66.2(4) . . ?
Au21 Ga21 Au17 65.3(10) . 11_455 ?
Ga31 Ga21 Au17 127.8(11) 19_556 11_455 ?
Au22 Ga21 Au17 73.4(7) . 11_455 ?
Ga19 Ga21 Au17 136.0(6) . 11_455 ?
GA22 Ga21 Au17 56.3(4) . 11_455 ?
Au12 Ga21 Au17 121.9(6) 19_556 11_455 ?
Ca4 Ga21 Au17 65.4(4) . 11_455 ?
Ga20 Ga21 Au17 88.2(5) . 11_455 ?
Au21 Ga21 Ca2 75.3(10) . 14_556 ?
Ga31 Ga21 Ca2 90.7(8) 19_556 14_556 ?
Au22 Ga21 Ca2 64.4(5) . 14_556 ?
Ga19 Ga21 Ca2 161.4(7) . 14_556 ?
GA22 Ga21 Ca2 62.6(4) . 14_556 ?
Au12 Ga21 Ca2 61.3(3) 19_556 14_556 ?
Ca4 Ga21 Ca2 124.4(6) . 14_556 ?
Ga20 Ga21 Ca2 125.7(7) . 14_556 ?
Au17 Ga21 Ca2 61.6(4) 11_455 14_556 ?
GA22 Au22 Ga31 167.3(7) . 19_556 ?
GA22 Au22 Ga21 127.3(8) . . ?
Ga31 Au22 Ga21 61.7(9) 19_556 . ?
GA22 Au22 Ga32 1.9(4) . 15_565 ?
Ga31 Au22 Ga32 165.5(6) 19_556 15_565 ?
Ga21 Au22 Ga32 127.9(7) . 15_565 ?
GA22 Au22 Au21 114.2(5) . . ?
Ga31 Au22 Au21 76.4(6) 19_556 . ?
Ga21 Au22 Au21 17.3(6) . . ?
Ga32 Au22 Au21 115.2(4) 15_565 . ?
GA22 Au22 Ga30 147.2(6) . 19_556 ?
Ga31 Au22 Ga30 22.2(5) 19_556 19_556 ?
Ga21 Au22 Ga30 84.0(7) . 19_556 ?
Ga32 Au22 Ga30 146.0(4) 15_565 19_556 ?
Au21 Au22 Ga30 98.4(4) . 19_556 ?
GA22 Au22 Au7 107.8(5) . . ?
Ga31 Au22 Au7 61.3(5) 19_556 . ?
Ga21 Au22 Au7 88.9(7) . . ?
Ga32 Au22 Au7 105.9(4) 15_565 . ?
Au21 Au22 Au7 104.6(3) . . ?
Ga30 Au22 Au7 57.68(19) 19_556 . ?
GA22 Au22 Au13 109.3(6) . 19_556 ?
Ga31 Au22 Au13 70.3(6) 19_556 19_556 ?
Ga21 Au22 Au13 112.7(6) . 19_556 ?
Ga32 Au22 Au13 110.0(4) 15_565 19_556 ?
Au21 Au22 Au13 113.4(3) . 19_556 ?
Ga30 Au22 Au13 56.97(18) 19_556 19_556 ?
Au7 Au22 Au13 106.98(19) . 19_556 ?
GA22 Au22 Au17 55.9(4) . 11_455 ?
Ga31 Au22 Au17 134.6(6) 19_556 11_455 ?
Ga21 Au22 Au17 73.0(6) . 11_455 ?
Ga32 Au22 Au17 56.9(4) 15_565 11_455 ?
Au21 Au22 Au17 58.41(11) . 11_455 ?
Ga30 Au22 Au17 156.8(4) 19_556 11_455 ?
Au7 Au22 Au17 123.14(16) . 11_455 ?
Au13 Au22 Au17 129.83(18) 19_556 11_455 ?
GA22 Au22 Ga17 55.9(4) . 11_455 ?
Ga31 Au22 Ga17 134.6(6) 19_556 11_455 ?
Ga21 Au22 Ga17 73.0(6) . 11_455 ?
Ga32 Au22 Ga17 56.9(4) 15_565 11_455 ?
Au21 Au22 Ga17 58.41(11) . 11_455 ?
Ga30 Au22 Ga17 156.8(4) 19_556 11_455 ?
Au7 Au22 Ga17 123.14(16) . 11_455 ?
Au13 Au22 Ga17 129.83(18) 19_556 11_455 ?
Au17 Au22 Ga17 0.00(9) 11_455 11_455 ?
GA22 Au22 Ca1 79.2(6) . 3_545 ?
Ga31 Au22 Ca1 89.4(5) 19_556 3_545 ?
Ga21 Au22 Ca1 147.5(7) . 3_545 ?
Ga32 Au22 Ca1 78.0(4) 15_565 3_545 ?
Au21 Au22 Ca1 164.6(4) . 3_545 ?
Ga30 Au22 Ca1 67.99(17) 19_556 3_545 ?
Au7 Au22 Ca1 62.6(2) . 3_545 ?
Au13 Au22 Ca1 65.9(2) 19_556 3_545 ?
Au17 Au22 Ca1 134.8(4) 11_455 3_545 ?
Ga17 Au22 Ca1 134.8(4) 11_455 3_545 ?
GA22 Au22 Ca2 84.7(4) . 14_556 ?
Ga31 Au22 Ca2 106.0(6) 19_556 14_556 ?
Ga21 Au22 Ca2 85.3(6) . 14_556 ?
Ga32 Au22 Ca2 86.6(4) 15_565 14_556 ?
Au21 Au22 Ca2 71.34(18) . 14_556 ?
Ga30 Au22 Ca2 110.4(3) 19_556 14_556 ?
Au7 Au22 Ca2 167.3(4) . 14_556 ?
Au13 Au22 Ca2 65.36(15) 19_556 14_556 ?
Au17 Au22 Ca2 65.63(16) 11_455 14_556 ?
Ga17 Au22 Ca2 65.63(16) 11_455 14_556 ?
Ca1 Au22 Ca2 119.2(3) 3_545 14_556 ?
Au22 GA22 Ga32 176.9(7) . 15_565 ?
Au22 GA22 Ga21 35.0(6) . . ?
Ga32 GA22 Ga21 145.8(7) 15_565 . ?
Au22 GA22 Ga31 8.0(4) . 19_556 ?
Ga32 GA22 Ga31 169.1(6) 15_565 19_556 ?
Ga21 GA22 Ga31 40.8(6) . 19_556 ?
Au22 GA22 Au17 107.2(4) . 11_455 ?
Ga32 GA22 Au17 74.6(6) 15_565 11_455 ?
Ga21 GA22 Au17 73.4(5) . 11_455 ?
Ga31 GA22 Au17 113.9(4) 19_556 11_455 ?
Au22 GA22 Ga17 107.2(4) . 11_455 ?
Ga32 GA22 Ga17 74.6(6) 15_565 11_455 ?
Ga21 GA22 Ga17 73.4(5) . 11_455 ?
Ga31 GA22 Ga17 113.9(4) 19_556 11_455 ?
Au17 GA22 Ga17 0.00(12) 11_455 11_455 ?
Au22 GA22 Ga30 151.1(6) . 15_565 ?
Ga32 GA22 Ga30 27.4(5) 15_565 15_565 ?
Ga21 GA22 Ga30 170.5(4) . 15_565 ?
Ga31 GA22 Ga30 144.1(4) 19_556 15_565 ?
Au17 GA22 Ga30 101.8(3) 11_455 15_565 ?
Ga17 GA22 Ga30 101.8(3) 11_455 15_565 ?
Au22 GA22 Au7 113.7(5) . 9 ?
Ga32 GA22 Au7 63.2(5) 15_565 9 ?
Ga21 GA22 Au7 115.9(4) . 9 ?
Ga31 GA22 Au7 106.7(4) 19_556 9 ?
Au17 GA22 Au7 106.8(3) 11_455 9 ?
Ga17 GA22 Au7 106.8(3) 11_455 9 ?
Ga30 GA22 Au7 57.08(18) 15_565 9 ?
Au22 GA22 Au13 108.7(6) . 11_455 ?
Ga32 GA22 Au13 72.6(6) 15_565 11_455 ?
Ga21 GA22 Au13 132.1(4) . 11_455 ?
Ga31 GA22 Au13 108.4(4) 19_556 11_455 ?
Au17 GA22 Au13 113.4(2) 11_455 11_455 ?
Ga17 GA22 Au13 113.4(2) 11_455 11_455 ?
Ga30 GA22 Au13 57.13(17) 15_565 11_455 ?
Au7 GA22 Au13 107.31(18) 9 11_455 ?
Au22 GA22 Au21 49.7(4) . . ?
Ga32 GA22 Au21 131.8(6) 15_565 . ?
Ga21 GA22 Au21 17.1(5) . . ?
Ga31 GA22 Au21 56.5(3) 19_556 . ?
Au17 GA22 Au21 57.46(10) 11_455 . ?
Ga17 GA22 Au21 57.46(10) 11_455 . ?
Ga30 GA22 Au21 159.2(3) 15_565 . ?
Au7 GA22 Au21 123.71(15) 9 . ?
Au13 GA22 Au21 128.86(17) 11_455 . ?
Au22 GA22 Ca1 83.7(6) . 3_545 ?
Ga32 GA22 Ca1 94.4(5) 15_565 3_545 ?
Ga21 GA22 Ca1 116.2(6) . 3_545 ?
Ga31 GA22 Ca1 76.5(4) 19_556 3_545 ?
Au17 GA22 Ca1 168.1(4) 11_455 3_545 ?
Ga17 GA22 Ca1 168.1(4) 11_455 3_545 ?
Ga30 GA22 Ca1 67.64(17) 15_565 3_545 ?
Au7 GA22 Ca1 63.3(2) 9 3_545 ?
Au13 GA22 Ca1 66.3(2) 11_455 3_545 ?
Au21 GA22 Ca1 132.9(3) . 3_545 ?
Au22 GA22 Ga16 138.7(4) . 6_455 ?
Ga32 GA22 Ga16 44.4(5) 15_565 6_455 ?
Ga21 GA22 Ga16 122.0(5) . 6_455 ?
Ga31 GA22 Ga16 145.5(3) 19_556 6_455 ?
Au17 GA22 Ga16 58.30(16) 11_455 6_455 ?
Ga17 GA22 Ga16 58.30(16) 11_455 6_455 ?
Ga30 GA22 Ga16 59.1(2) 15_565 6_455 ?
Au7 GA22 Ga16 107.6(3) 9 6_455 ?
Au13 GA22 Ga16 57.49(13) 11_455 6_455 ?
Au21 GA22 Ga16 105.31(14) . 6_455 ?
Ca1 GA22 Ga16 116.7(2) 3_545 6_455 ?
Au1 Ga23 Au1 116.96(7) . 5 ?
Au1 Ga23 Au1 116.96(7) . 9 ?
Au1 Ga23 Au1 116.96(7) 5 9 ?
Au1 Ga23 Au7 62.35(7) . . ?
Au1 Ga23 Au7 116.63(13) 5 . ?
Au1 Ga23 Au7 115.71(13) 9 . ?
Au1 Ga23 Au7 115.71(13) . 5 ?
Au1 Ga23 Au7 62.35(7) 5 5 ?
Au1 Ga23 Au7 116.63(13) 9 5 ?
Au7 Ga23 Au7 64.14(13) . 5 ?
Au1 Ga23 Au7 116.63(13) . 9 ?
Au1 Ga23 Au7 115.71(13) 5 9 ?
Au1 Ga23 Au7 62.35(7) 9 9 ?
Au7 Ga23 Au7 64.14(13) . 9 ?
Au7 Ga23 Au7 64.14(13) 5 9 ?
Au1 Ga23 Au3 63.56(9) . 9 ?
Au1 Ga23 Au3 118.0(2) 5 9 ?
Au1 Ga23 Au3 63.91(8) 9 9 ?
Au7 Ga23 Au3 115.23(5) . 9 ?
Au7 Ga23 Au3 179.27(8) 5 9 ?
Au7 Ga23 Au3 116.02(5) 9 9 ?
Au1 Ga23 Au3 63.91(8) . . ?
Au1 Ga23 Au3 63.56(9) 5 . ?
Au1 Ga23 Au3 118.0(2) 9 . ?
Au7 Ga23 Au3 116.02(5) . . ?
Au7 Ga23 Au3 115.23(5) 5 . ?
Au7 Ga23 Au3 179.27(8) 9 . ?
Au3 Ga23 Au3 64.62(13) 9 . ?
Au1 Ga23 Au3 118.0(2) . 5 ?
Au1 Ga23 Au3 63.91(8) 5 5 ?
Au1 Ga23 Au3 63.56(9) 9 5 ?
Au7 Ga23 Au3 179.27(8) . 5 ?
Au7 Ga23 Au3 116.02(5) 5 5 ?
Au7 Ga23 Au3 115.23(5) 9 5 ?
Au3 Ga23 Au3 64.62(13) 9 5 ?
Au3 Ga23 Au3 64.62(13) . 5 ?
Au1 Ga23 Ca4 63.04(12) . 5 ?
Au1 Ga23 Ca4 63.20(13) 5 5 ?
Au1 Ga23 Ca4 179.7(3) 9 5 ?
Au7 Ga23 Ca4 64.03(15) . 5 ?
Au7 Ga23 Ca4 63.21(12) 5 5 ?
Au7 Ga23 Ca4 117.4(2) 9 5 ?
Au3 Ga23 Ca4 116.25(14) 9 5 ?
Au3 Ga23 Ca4 62.31(13) . 5 ?
Au3 Ga23 Ca4 116.70(17) 5 5 ?
Au1 Ga23 Ca4 63.20(13) . . ?
Au1 Ga23 Ca4 179.7(3) 5 . ?
Au1 Ga23 Ca4 63.04(12) 9 . ?
Au7 Ga23 Ca4 63.21(12) . . ?
Au7 Ga23 Ca4 117.4(2) 5 . ?
Au7 Ga23 Ca4 64.03(15) 9 . ?
Au3 Ga23 Ca4 62.31(13) 9 . ?
Au3 Ga23 Ca4 116.70(17) . . ?
Au3 Ga23 Ca4 116.25(14) 5 . ?
Ca4 Ga23 Ca4 116.81(9) 5 . ?
Au1 Ga23 Ca4 179.7(3) . 9 ?
Au1 Ga23 Ca4 63.04(12) 5 9 ?
Au1 Ga23 Ca4 63.20(13) 9 9 ?
Au7 Ga23 Ca4 117.4(2) . 9 ?
Au7 Ga23 Ca4 64.03(15) 5 9 ?
Au7 Ga23 Ca4 63.21(12) 9 9 ?
Au3 Ga23 Ca4 116.70(17) 9 9 ?
Au3 Ga23 Ca4 116.25(15) . 9 ?
Au3 Ga23 Ca4 62.31(13) 5 9 ?
Ca4 Ga23 Ca4 116.80(9) 5 9 ?
Ca4 Ga23 Ca4 116.80(9) . 9 ?
Au2 Ga24 Au1 111.65(14) . 22_566 ?
Au2 Ga24 Au2 117.79(15) . 22_566 ?
Au1 Ga24 Au2 118.96(13) 22_566 22_566 ?
Au2 Ga24 Au5 119.16(14) . 22_566 ?
Au1 Ga24 Au5 118.53(14) 22_566 22_566 ?
Au2 Ga24 Au5 63.04(10) 22_566 22_566 ?
Au2 Ga24 Au14 114.84(14) . 22_566 ?
Au1 Ga24 Au14 64.33(9) 22_566 22_566 ?
Au2 Ga24 Au14 63.82(9) 22_566 22_566 ?
Au5 Ga24 Au14 116.48(13) 22_566 22_566 ?
Au2 Ga24 Au9 116.58(14) . 22_566 ?
Au1 Ga24 Au9 63.06(10) 22_566 22_566 ?
Au2 Ga24 Au9 117.21(14) 22_566 22_566 ?
Au5 Ga24 Au9 64.62(10) 22_566 22_566 ?
Au14 Ga24 Au9 115.97(13) 22_566 22_566 ?
Au2 Ga24 Au4 63.61(8) . . ?
Au1 Ga24 Au4 116.37(15) 22_566 . ?
Au2 Ga24 Au4 116.36(14) 22_566 . ?
Au5 Ga24 Au4 64.61(9) 22_566 . ?
Au14 Ga24 Au4 178.41(16) 22_566 . ?
Au9 Ga24 Au4 65.46(10) 22_566 . ?
Au2 Ga24 Au11 62.92(9) . 22_566 ?
Au1 Ga24 Au11 117.50(14) 22_566 22_566 ?
Au2 Ga24 Au11 62.96(10) 22_566 22_566 ?
Au5 Ga24 Au11 115.13(14) 22_566 22_566 ?
Au14 Ga24 Au11 64.71(10) 22_566 22_566 ?
Au9 Ga24 Au11 179.32(15) 22_566 22_566 ?
Au4 Ga24 Au11 113.86(13) . 22_566 ?
Au2 Ga24 Au19 59.72(9) . 22_566 ?
Au1 Ga24 Au19 60.29(9) 22_566 22_566 ?
Au2 Ga24 Au19 174.83(16) 22_566 22_566 ?
Au5 Ga24 Au19 122.06(15) 22_566 22_566 ?
Au14 Ga24 Au19 112.51(14) 22_566 22_566 ?
Au9 Ga24 Au19 67.42(10) 22_566 22_566 ?
Au4 Ga24 Au19 67.19(10) . 22_566 ?
Au11 Ga24 Au19 112.44(13) 22_566 22_566 ?
Au2 Ga24 Au18 59.43(9) . 22_566 ?
Au1 Ga24 Au18 60.87(9) 22_566 22_566 ?
Au2 Ga24 Au18 120.16(14) 22_566 22_566 ?
Au5 Ga24 Au18 176.76(16) 22_566 22_566 ?
Au14 Ga24 Au18 66.39(10) 22_566 22_566 ?
Au9 Ga24 Au18 113.05(14) 22_566 22_566 ?
Au4 Ga24 Au18 112.56(12) . 22_566 ?
Au11 Ga24 Au18 67.18(9) 22_566 22_566 ?
Au19 Ga24 Au18 54.73(9) 22_566 22_566 ?
Au2 Ga24 Ca3 176.21(19) . 7 ?
Au1 Ga24 Ca3 64.56(14) 22_566 7 ?
Au2 Ga24 Ca3 65.10(14) 22_566 7 ?
Au5 Ga24 Ca3 64.08(14) 22_566 7 ?
Au14 Ga24 Ca3 63.71(13) 22_566 7 ?
Au9 Ga24 Ca3 62.41(14) 22_566 7 ?
Au4 Ga24 Ca3 117.86(17) . 7 ?
Au11 Ga24 Ca3 118.12(17) 22_566 7 ?
Au19 Ga24 Ca3 117.18(17) 22_566 7 ?
Au18 Ga24 Ca3 117.22(16) 22_566 7 ?
Au2 Ga24 Ca5 64.74(15) . . ?
Au1 Ga24 Ca5 176.39(19) 22_566 . ?
Au2 Ga24 Ca5 63.82(14) 22_566 . ?
Au5 Ga24 Ca5 64.52(16) 22_566 . ?
Au14 Ga24 Ca5 116.58(18) 22_566 . ?
Au9 Ga24 Ca5 118.27(18) 22_566 . ?
Au4 Ga24 Ca5 62.62(14) . . ?
Au11 Ga24 Ca5 61.15(15) 22_566 . ?
Au19 Ga24 Ca5 116.71(15) 22_566 . ?
Au18 Ga24 Ca5 115.97(17) 22_566 . ?
Ca3 Ga24 Ca5 119.0(2) 7 . ?
Au8 Ga25 Au8 180.00(5) 13_556 . ?
Au8 Ga25 Au11 69.72(3) 13_556 13_556 ?
Au8 Ga25 Au11 110.28(3) . 13_556 ?
Au8 Ga25 Au11 110.28(3) 13_556 10_545 ?
Au8 Ga25 Au11 69.72(3) . 10_545 ?
Au11 Ga25 Au11 71.35(3) 13_556 10_545 ?
Au8 Ga25 Au11 69.72(3) 13_556 19_556 ?
Au8 Ga25 Au11 110.28(3) . 19_556 ?
Au11 Ga25 Au11 108.65(3) 13_556 19_556 ?
Au11 Ga25 Au11 71.35(3) 10_545 19_556 ?
Au8 Ga25 Au11 110.28(3) 13_556 7 ?
Au8 Ga25 Au11 69.72(3) . 7 ?
Au11 Ga25 Au11 71.35(3) 13_556 7 ?
Au11 Ga25 Au11 108.65(3) 10_545 7 ?
Au11 Ga25 Au11 180.0 19_556 7 ?
Au8 Ga25 Au11 69.72(3) 13_556 22_566 ?
Au8 Ga25 Au11 110.28(3) . 22_566 ?
Au11 Ga25 Au11 108.65(3) 13_556 22_566 ?
Au11 Ga25 Au11 180.00(4) 10_545 22_566 ?
Au11 Ga25 Au11 108.65(3) 19_556 22_566 ?
Au11 Ga25 Au11 71.35(3) 7 22_566 ?
Au8 Ga25 Au11 110.28(3) 13_556 . ?
Au8 Ga25 Au11 69.72(3) . . ?
Au11 Ga25 Au11 180.0 13_556 . ?
Au11 Ga25 Au11 108.65(3) 10_545 . ?
Au11 Ga25 Au11 71.35(3) 19_556 . ?
Au11 Ga25 Au11 108.65(3) 7 . ?
Au11 Ga25 Au11 71.35(3) 22_566 . ?
Ga17 Ga26 Au15 89.4(3) . 8 ?
Ga17 Ga26 Au10 111.17(16) . 8 ?
Au15 Ga26 Au10 62.6(3) 8 8 ?
Ga17 Ga26 Au8 113.83(15) . 3 ?
Au15 Ga26 Au8 68.6(3) 8 3 ?
Au10 Ga26 Au8 111.1(2) 8 3 ?
Ga17 Ga26 Au14 122.5(2) . 3 ?
Au15 Ga26 Au14 127.1(3) 8 3 ?
Au10 Ga26 Au14 66.52(10) 8 3 ?
Au8 Ga26 Au14 120.07(17) 3 3 ?
Ga17 Ga26 Au18 62.84(15) . 3 ?
Au15 Ga26 Au18 152.0(3) 8 3 ?
Au10 Ga26 Au18 121.97(19) 8 3 ?
Au8 Ga26 Au18 124.08(17) 3 3 ?
Au14 Ga26 Au18 71.37(15) 3 3 ?
Ga17 Ga26 Ga18 62.84(15) . 3 ?
Au15 Ga26 Ga18 152.0(3) 8 3 ?
Au10 Ga26 Ga18 121.97(19) 8 3 ?
Au8 Ga26 Ga18 124.08(17) 3 3 ?
Au14 Ga26 Ga18 71.37(15) 3 3 ?
Au18 Ga26 Ga18 0.00(11) 3 3 ?
Ga17 Ga26 Au11 125.0(2) . 3 ?
Au15 Ga26 Au11 131.3(3) 8 3 ?
Au10 Ga26 Au11 119.63(16) 8 3 ?
Au8 Ga26 Au11 66.22(12) 3 3 ?
Au14 Ga26 Au11 66.01(11) 3 3 ?
Au18 Ga26 Au11 73.14(15) 3 3 ?
Ga18 Ga26 Au11 73.14(15) 3 3 ?
Ga17 Ga26 Au15 64.6(3) . . ?
Au15 Ga26 Au15 33.1(4) 8 . ?
Au10 Ga26 Au15 93.0(3) 8 . ?
Au8 Ga26 Au15 64.7(4) 3 . ?
Au14 Ga26 Au15 159.5(3) 3 . ?
Au18 Ga26 Au15 124.3(3) 3 . ?
Ga18 Ga26 Au15 124.3(3) 3 . ?
Au11 Ga26 Au15 128.2(4) 3 . ?
Ga17 Ga26 Ca5 66.94(17) . 9 ?
Au15 Ga26 Ca5 111.5(3) 8 9 ?
Au10 Ga26 Ca5 174.1(2) 8 9 ?
Au8 Ga26 Ca5 65.81(16) 3 9 ?
Au14 Ga26 Ca5 119.3(2) 3 9 ?
Au18 Ga26 Ca5 62.64(17) 3 9 ?
Ga18 Ga26 Ca5 62.64(17) 3 9 ?
Au11 Ga26 Ca5 64.36(16) 3 9 ?
Au15 Ga26 Ca5 81.2(3) . 9 ?
Ga17 Ga26 Ca4 65.59(17) . 8 ?
Au15 Ga26 Ca4 104.7(3) 8 8 ?
Au10 Ga26 Ca4 64.08(16) 8 8 ?
Au8 Ga26 Ca4 173.4(2) 3 8 ?
Au14 Ga26 Ca4 63.14(15) 3 8 ?
Au18 Ga26 Ca4 62.02(17) 3 8 ?
Ga18 Ga26 Ca4 62.02(17) 3 8 ?
Au11 Ga26 Ca4 119.9(2) 3 8 ?
Au15 Ga26 Ca4 110.1(4) . 8 ?
Ca5 Ga26 Ca4 118.5(3) 9 8 ?
Au3 Ga27 Au6 69.44(12) . . ?
Au3 Ga27 Au10 115.14(18) . 5 ?
Au6 Ga27 Au10 174.2(2) . 5 ?
Au3 Ga27 Au14 78.68(15) . . ?
Au6 Ga27 Au14 115.20(19) . . ?
Au10 Ga27 Au14 69.92(13) 5 . ?
Au3 Ga27 Au12 108.04(18) . 5 ?
Au6 Ga27 Au12 70.15(12) . 5 ?
Au10 Ga27 Au12 104.52(17) 5 5 ?
Au14 Ga27 Au12 172.9(2) . 5 ?
Au3 Ga27 Au4 114.27(18) . . ?
Au6 Ga27 Au4 70.23(13) . . ?
Au10 Ga27 Au4 109.68(17) 5 . ?
Au14 Ga27 Au4 74.44(14) . . ?
Au12 Ga27 Au4 104.10(17) 5 . ?
Au3 Ga27 Ga16 173.4(2) . . ?
Au6 Ga27 Ga16 105.62(17) . . ?
Au10 Ga27 Ga16 69.51(12) 5 . ?
Au14 Ga27 Ga16 107.74(17) . . ?
Au12 Ga27 Ga16 65.62(13) 5 . ?
Au4 Ga27 Ga16 66.86(12) . . ?
Au3 Ga27 Au9 74.49(13) . 5 ?
Au6 Ga27 Au9 109.57(17) . 5 ?
Au10 Ga27 Au9 69.40(12) 5 5 ?
Au14 Ga27 Au9 113.94(18) . 5 ?
Au12 Ga27 Au9 66.79(13) 5 5 ?
Au4 Ga27 Au9 169.6(2) . 5 ?
Ga16 Ga27 Au9 103.77(17) . 5 ?
Au3 Ga27 Ca4 57.55(14) . 5 ?
Au6 Ga27 Ca4 126.99(19) . 5 ?
Au10 Ga27 Ca4 57.65(14) 5 5 ?
Au14 Ga27 Ca4 57.32(15) . 5 ?
Au12 Ga27 Ca4 124.0(2) 5 5 ?
Au4 Ga27 Ca4 131.7(2) . 5 ?
Ga16 Ga27 Ca4 127.12(19) . 5 ?
Au9 Ga27 Ca4 57.22(14) 5 5 ?
Au6 Ga28 Au6 116.75(12) 9 . ?
Au6 Ga28 Au6 116.75(12) 9 5 ?
Au6 Ga28 Au6 116.75(12) . 5 ?
Au6 Ga28 Au3 64.35(10) 9 9 ?
Au6 Ga28 Au3 115.43(19) . 9 ?
Au6 Ga28 Au3 116.4(2) 5 9 ?
Au6 Ga28 Au3 116.4(2) 9 . ?
Au6 Ga28 Au3 64.35(10) . . ?
Au6 Ga28 Au3 115.43(19) 5 . ?
Au3 Ga28 Au3 61.47(17) 9 . ?
Au6 Ga28 Au3 115.43(19) 9 5 ?
Au6 Ga28 Au3 116.4(2) . 5 ?
Au6 Ga28 Au3 64.35(10) 5 5 ?
Au3 Ga28 Au3 61.47(17) 9 5 ?
Au3 Ga28 Au3 61.47(17) . 5 ?
Au6 Ga28 Ca3 65.66(12) 9 22_566 ?
Au6 Ga28 Ca3 63.82(12) . 22_566 ?
Au6 Ga28 Ca3 175.2(4) 5 22_566 ?
Au3 Ga28 Ca3 60.32(15) 9 22_566 ?
Au3 Ga28 Ca3 60.20(14) . 22_566 ?
Au3 Ga28 Ca3 111.0(3) 5 22_566 ?
Au6 Ga28 Ca3 175.2(4) 9 14_656 ?
Au6 Ga28 Ca3 65.66(11) . 14_656 ?
Au6 Ga28 Ca3 63.82(12) 5 14_656 ?
Au3 Ga28 Ca3 111.0(3) 9 14_656 ?
Au3 Ga28 Ca3 60.32(15) . 14_656 ?
Au3 Ga28 Ca3 60.20(14) 5 14_656 ?
Ca3 Ga28 Ca3 113.41(15) 22_566 14_656 ?
Au6 Ga28 Ca3 63.82(12) 9 18_665 ?
Au6 Ga28 Ca3 175.2(4) . 18_665 ?
Au6 Ga28 Ca3 65.66(11) 5 18_665 ?
Au3 Ga28 Ca3 60.20(14) 9 18_665 ?
Au3 Ga28 Ca3 111.0(3) . 18_665 ?
Au3 Ga28 Ca3 60.32(15) 5 18_665 ?
Ca3 Ga28 Ca3 113.41(15) 22_566 18_665 ?
Ca3 Ga28 Ca3 113.41(15) 14_656 18_665 ?
Au15 Ga29 Au15 40.8(6) . 8 ?
Au15 Ga29 Au15 31.3(5) . 11_455 ?
Au15 Ga29 Au15 36.4(4) 8 11_455 ?
Au15 Ga29 Au6 163.1(6) . 19_556 ?
Au15 Ga29 Au6 141.8(6) 8 19_556 ?
Au15 Ga29 Au6 135.6(5) 11_455 19_556 ?
Au15 Ga29 Ga17 82.1(4) . . ?
Au15 Ga29 Ga17 89.6(4) 8 . ?
Au15 Ga29 Ga17 111.6(4) 11_455 . ?
Au6 Ga29 Ga17 112.7(2) 19_556 . ?
Au15 Ga29 Au21 131.8(6) . 8 ?
Au15 Ga29 Au21 105.3(3) 8 8 ?
Au15 Ga29 Au21 141.0(4) 11_455 8 ?
Au6 Ga29 Au21 64.82(14) 19_556 8 ?
Ga17 Ga29 Au21 60.82(16) . 8 ?
Au15 Ga29 Ga29 60.2(5) . 11_455 ?
Au15 Ga29 Ga29 61.9(3) 8 11_455 ?
Au15 Ga29 Ga29 31.5(4) 11_455 11_455 ?
Au6 Ga29 Ga29 104.7(2) 19_556 11_455 ?
Ga17 Ga29 Ga29 142.32(12) . 11_455 ?
Au21 Ga29 Ga29 146.3(3) 8 11_455 ?
Au15 Ga29 Ga29 70.9(5) . 8 ?
Au15 Ga29 Ga29 32.3(5) 8 8 ?
Au15 Ga29 Ga29 52.4(3) 11_455 8 ?
Au6 Ga29 Ga29 109.44(17) 19_556 8 ?
Ga17 Ga29 Ga29 109.0(3) . 8 ?
Au21 Ga29 Ga29 92.0(4) 8 8 ?
Ga29 Ga29 Ga29 60.0 11_455 8 ?
Au15 Ga29 Ga20 107.1(6) . . ?
Au15 Ga29 Ga20 139.6(4) 8 . ?
Au15 Ga29 Ga20 103.3(4) 11_455 . ?
Au6 Ga29 Ga20 60.53(14) 19_556 . ?
Ga17 Ga29 Ga20 113.0(3) . . ?
Au21 Ga29 Ga20 114.9(2) 8 . ?
Ga29 Ga29 Ga20 81.5(3) 11_455 . ?
Ga29 Ga29 Ga20 137.2(3) 8 . ?
Au15 Ga29 Au10 71.7(5) . . ?
Au15 Ga29 Au10 110.8(5) 8 . ?
Au15 Ga29 Au10 94.7(3) 11_455 . ?
Au6 Ga29 Au10 107.0(2) 19_556 . ?
Ga17 Ga29 Au10 62.98(15) . . ?
Au21 Ga29 Au10 111.2(2) 8 . ?
Ga29 Ga29 Au10 102.5(3) 11_455 . ?
Ga29 Ga29 Au10 142.59(14) 8 . ?
Ga20 Ga29 Au10 58.74(16) . . ?
Ga31 Ga30 Ga32 132.1(9) . . ?
Ga31 Ga30 Au5 92.5(7) . . ?
Ga32 Ga30 Au5 87.2(6) . . ?
Ga31 Ga30 Au13 80.3(8) . . ?
Ga32 Ga30 Au13 138.7(7) . . ?
Au5 Ga30 Au13 120.7(2) . . ?
Ga31 Ga30 Au7 68.0(6) . 22_566 ?
Ga32 Ga30 Au7 67.9(5) . 22_566 ?
Au5 Ga30 Au7 111.7(2) . 22_566 ?
Au13 Ga30 Au7 118.9(3) . 22_566 ?
Ga31 Ga30 Au13 140.4(8) . 24_556 ?
Ga32 Ga30 Au13 77.5(6) . 24_556 ?
Au5 Ga30 Au13 117.9(2) . 24_556 ?
Au13 Ga30 Au13 62.95(15) . 24_556 ?
Au7 Ga30 Au13 116.5(2) 22_566 24_556 ?
Ga31 Ga30 Au22 26.3(7) . 22_566 ?
Ga32 Ga30 Au22 130.9(6) . 22_566 ?
Au5 Ga30 Au22 118.5(3) . 22_566 ?
Au13 Ga30 Au22 64.9(2) . 22_566 ?
Au7 Ga30 Au22 63.95(17) 22_566 22_566 ?
Au13 Ga30 Au22 116.6(3) 24_556 22_566 ?
Ga31 Ga30 GA22 129.3(6) . 15_566 ?
Ga32 Ga30 GA22 27.6(6) . 15_566 ?
Au5 Ga30 GA22 114.5(3) . 15_566 ?
Au13 Ga30 GA22 114.9(3) . 15_566 ?
Au7 Ga30 GA22 62.39(15) 22_566 15_566 ?
Au13 Ga30 GA22 62.48(18) 24_556 15_566 ?
Au22 Ga30 GA22 114.4(2) 22_566 15_566 ?
Ga31 Ga30 Au12 55.8(6) . . ?
Ga32 Ga30 Au12 150.8(6) . . ?
Au5 Ga30 Au12 63.70(15) . . ?
Au13 Ga30 Au12 64.13(16) . . ?
Au7 Ga30 Au12 122.6(2) 22_566 . ?
Au13 Ga30 Au12 113.7(2) 24_556 . ?
Au22 Ga30 Au12 70.1(2) 22_566 . ?
GA22 Ga30 Au12 174.9(3) 15_566 . ?
Ga31 Ga30 Ga16 154.4(7) . 19_556 ?
Ga32 Ga30 Ga16 51.4(5) . 19_556 ?
Au5 Ga30 Ga16 61.95(16) . 19_556 ?
Au13 Ga30 Ga16 112.4(2) . 19_556 ?
Au7 Ga30 Ga16 118.6(3) 22_566 19_556 ?
Au13 Ga30 Ga16 61.77(15) 24_556 19_556 ?
Au22 Ga30 Ga16 177.3(3) 22_566 19_556 ?
GA22 Ga30 Ga16 67.1(2) 15_566 19_556 ?
Au12 Ga30 Ga16 108.36(19) . 19_556 ?
Ga31 Ga30 Au16 154.4(7) . 19_556 ?
Ga32 Ga30 Au16 51.4(5) . 19_556 ?
Au5 Ga30 Au16 61.95(16) . 19_556 ?
Au13 Ga30 Au16 112.4(2) . 19_556 ?
Au7 Ga30 Au16 118.6(3) 22_566 19_556 ?
Au13 Ga30 Au16 61.77(15) 24_556 19_556 ?
Au22 Ga30 Au16 177.3(3) 22_566 19_556 ?
GA22 Ga30 Au16 67.1(2) 15_566 19_556 ?
Au12 Ga30 Au16 108.36(19) . 19_556 ?
Ga16 Ga30 Au16 0.00(7) 19_556 19_556 ?
Ga31 Ga30 Ca1 87.6(7) . 13_566 ?
Ga32 Ga30 Ca1 87.7(6) . 13_566 ?
Au5 Ga30 Ca1 173.2(3) . 13_566 ?
Au13 Ga30 Ca1 66.0(2) . 13_566 ?
Au7 Ga30 Ca1 62.1(3) 22_566 13_566 ?
Au13 Ga30 Ca1 65.1(2) 24_556 13_566 ?
Au22 Ga30 Ca1 62.3(2) 22_566 13_566 ?
GA22 Ga30 Ca1 60.8(2) 15_566 13_566 ?
Au12 Ga30 Ca1 121.4(3) . 13_566 ?
Ga16 Ga30 Ca1 117.6(2) 19_556 13_566 ?
Au16 Ga30 Ca1 117.6(2) 19_556 13_566 ?
Ga30 Ga31 Au22 131.5(11) . 22_566 ?
Ga30 Ga31 Ga21 164.7(14) . 22_566 ?
Au22 Ga31 Ga21 63.8(8) 22_566 22_566 ?
Ga30 Ga31 Au12 96.0(7) . . ?
Au22 Ga31 Au12 105.3(6) 22_566 . ?
Ga21 Ga31 Au12 77.7(7) 22_566 . ?
Ga30 Ga31 GA22 127.9(9) . 22_566 ?
Au22 Ga31 GA22 4.7(3) 22_566 22_566 ?
Ga21 Ga31 GA22 67.3(8) 22_566 22_566 ?
Au12 Ga31 GA22 109.5(5) . 22_566 ?
Ga30 Ga31 Au7 81.8(6) . 22_566 ?
Au22 Ga31 Au7 84.8(5) 22_566 22_566 ?
Ga21 Ga31 Au7 101.5(8) 22_566 22_566 ?
Au12 Ga31 Au7 167.9(7) . 22_566 ?
GA22 Ga31 Au7 80.9(4) 22_566 22_566 ?
Ga30 Ga31 Au19 108.8(9) . 22_566 ?
Au22 Ga31 Au19 110.9(7) 22_566 22_566 ?
Ga21 Ga31 Au19 59.1(8) 22_566 22_566 ?
Au12 Ga31 Au19 97.4(5) . 22_566 ?
GA22 Ga31 Au19 111.8(5) 22_566 22_566 ?
Au7 Ga31 Au19 72.3(4) 22_566 22_566 ?
Ga30 Ga31 Ga19 108.8(9) . 22_566 ?
Au22 Ga31 Ga19 110.9(7) 22_566 22_566 ?
Ga21 Ga31 Ga19 59.1(8) 22_566 22_566 ?
Au12 Ga31 Ga19 97.4(5) . 22_566 ?
GA22 Ga31 Ga19 111.8(5) 22_566 22_566 ?
Au7 Ga31 Ga19 72.3(4) 22_566 22_566 ?
Au19 Ga31 Ga19 0.00(10) 22_566 22_566 ?
Ga30 Ga31 Ga32 25.7(5) . . ?
Au22 Ga31 Ga32 130.6(8) 22_566 . ?
Ga21 Ga31 Ga32 148.1(11) 22_566 . ?
Au12 Ga31 Ga32 116.2(6) . . ?
GA22 Ga31 Ga32 125.9(6) 22_566 . ?
Au7 Ga31 Ga32 58.6(4) 22_566 . ?
Au19 Ga31 Ga32 89.8(6) 22_566 . ?
Ga19 Ga31 Ga32 89.8(6) 22_566 . ?
Ga30 Ga31 Au21 158.7(9) . 22_566 ?
Au22 Ga31 Au21 68.3(5) 22_566 22_566 ?
Ga21 Ga31 Au21 10.0(6) 22_566 22_566 ?
Au12 Ga31 Au21 67.7(3) . 22_566 ?
GA22 Ga31 Au21 72.3(3) 22_566 22_566 ?
Au7 Ga31 Au21 111.2(5) 22_566 22_566 ?
Au19 Ga31 Au21 62.2(3) 22_566 22_566 ?
Ga19 Ga31 Au21 62.2(3) 22_566 22_566 ?
Ga32 Ga31 Au21 151.8(8) . 22_566 ?
Ga30 Ga31 Au13 70.8(7) . . ?
Au22 Ga31 Au13 77.0(6) 22_566 . ?
Ga21 Ga31 Au13 118.4(9) 22_566 . ?
Au12 Ga31 Au13 68.9(4) . . ?
GA22 Ga31 Au13 77.1(4) 22_566 . ?
Au7 Ga31 Au13 120.8(5) 22_566 . ?
Au19 Ga31 Au13 165.9(5) 22_566 . ?
Ga19 Ga31 Au13 165.9(5) 22_566 . ?
Ga32 Ga31 Au13 93.5(5) . . ?
Au21 Ga31 Au13 112.9(5) 22_566 . ?
Ga30 Ga31 Au5 59.9(6) . . ?
Au22 Ga31 Au5 166.9(7) 22_566 . ?
Ga21 Ga31 Au5 104.9(9) 22_566 . ?
Au12 Ga31 Au5 64.2(3) . . ?
GA22 Ga31 Au5 171.5(5) 22_566 . ?
Au7 Ga31 Au5 104.8(5) 22_566 . ?
Au19 Ga31 Au5 64.9(3) 22_566 . ?
Ga19 Ga31 Au5 64.9(3) 22_566 . ?
Ga32 Ga31 Au5 62.5(4) . . ?
Au21 Ga31 Au5 99.5(5) 22_566 . ?
Au13 Ga31 Au5 104.7(4) . . ?
Ga30 Ga32 GA22 125.0(10) . 15_566 ?
Ga30 Ga32 Au16 96.9(7) . 19_556 ?
GA22 Ga32 Au16 107.5(7) 15_566 19_556 ?
Ga30 Ga32 Ga16 96.9(7) . 19_556 ?
GA22 Ga32 Ga16 107.5(7) 15_566 19_556 ?
Au16 Ga32 Ga16 0.00(10) 19_556 19_556 ?
Ga30 Ga32 Au22 124.5(8) . 15_566 ?
GA22 Ga32 Au22 1.1(3) 15_566 15_566 ?
Au16 Ga32 Au22 108.6(6) 19_556 15_566 ?
Ga16 Ga32 Au22 108.6(6) 19_556 15_566 ?
Ga30 Ga32 Au7 77.4(6) . 22_566 ?
GA22 Ga32 Au7 83.3(6) 15_566 22_566 ?
Au16 Ga32 Au7 169.1(7) 19_556 22_566 ?
Ga16 Ga32 Au7 169.1(7) 19_556 22_566 ?
Au22 Ga32 Au7 82.2(4) 15_566 22_566 ?
Ga30 Ga32 Au18 110.1(8) . 22_566 ?
GA22 Ga32 Au18 113.4(7) 15_566 22_566 ?
Au16 Ga32 Au18 99.1(5) 19_556 22_566 ?
Ga16 Ga32 Au18 99.1(5) 19_556 22_566 ?
Au22 Ga32 Au18 113.1(5) 15_566 22_566 ?
Au7 Ga32 Au18 74.6(4) 22_566 22_566 ?
Ga30 Ga32 Ga18 110.1(8) . 22_566 ?
GA22 Ga32 Ga18 113.4(7) 15_566 22_566 ?
Au16 Ga32 Ga18 99.1(5) 19_556 22_566 ?
Ga16 Ga32 Ga18 99.1(5) 19_556 22_566 ?
Au22 Ga32 Ga18 113.1(5) 15_566 22_566 ?
Au7 Ga32 Ga18 74.6(4) 22_566 22_566 ?
Au18 Ga32 Ga18 0.00(11) 22_566 22_566 ?
Ga30 Ga32 Ga31 22.2(5) . . ?
GA22 Ga32 Ga31 124.5(8) 15_566 . ?
Au16 Ga32 Ga31 115.1(6) 19_556 . ?
Ga16 Ga32 Ga31 115.1(6) 19_556 . ?
Au22 Ga32 Ga31 123.5(6) 15_566 . ?
Au7 Ga32 Ga31 57.4(4) 22_566 . ?
Au18 Ga32 Ga31 93.6(6) 22_566 . ?
Ga18 Ga32 Ga31 93.6(6) 22_566 . ?
Ga30 Ga32 Au17 162.5(8) . 24_556 ?
GA22 Ga32 Au17 71.1(5) 15_566 24_556 ?
Au16 Ga32 Au17 69.4(4) 19_556 24_556 ?
Ga16 Ga32 Au17 69.4(4) 19_556 24_556 ?
Au22 Ga32 Au17 71.7(4) 15_566 24_556 ?
Au7 Ga32 Au17 114.1(5) 22_566 24_556 ?
Au18 Ga32 Au17 63.4(3) 22_566 24_556 ?
Ga18 Ga32 Au17 63.4(3) 22_566 24_556 ?
Ga31 Ga32 Au17 156.9(7) . 24_556 ?
Ga30 Ga32 Ga17 162.5(8) . 24_556 ?
GA22 Ga32 Ga17 71.1(5) 15_566 24_556 ?
Au16 Ga32 Ga17 69.4(4) 19_556 24_556 ?
Ga16 Ga32 Ga17 69.4(4) 19_556 24_556 ?
Au22 Ga32 Ga17 71.7(4) 15_566 24_556 ?
Au7 Ga32 Ga17 114.1(5) 22_566 24_556 ?
Au18 Ga32 Ga17 63.4(3) 22_566 24_556 ?
Ga18 Ga32 Ga17 63.4(3) 22_566 24_556 ?
Ga31 Ga32 Ga17 156.9(7) . 24_556 ?
Au17 Ga32 Ga17 0.00(10) 24_556 24_556 ?
Ga30 Ga32 Au13 69.5(6) . 24_556 ?
GA22 Ga32 Au13 75.1(6) 15_566 24_556 ?
Au16 Ga32 Au13 68.3(4) 19_556 24_556 ?
Ga16 Ga32 Au13 68.3(4) 19_556 24_556 ?
Au22 Ga32 Au13 75.6(4) 15_566 24_556 ?
Au7 Ga32 Au13 117.2(5) 22_566 24_556 ?
Au18 Ga32 Au13 166.9(6) 22_566 24_556 ?
Ga18 Ga32 Au13 166.9(6) 22_566 24_556 ?
Ga31 Ga32 Au13 88.9(5) . 24_556 ?
Au17 Ga32 Au13 112.9(5) 24_556 24_556 ?
Ga17 Ga32 Au13 112.9(5) 24_556 24_556 ?
GA22 Ca1 GA22 110.6(2) 10 8 ?
GA22 Ca1 GA22 110.6(2) 10 3 ?
GA22 Ca1 GA22 110.6(2) 8 3 ?
GA22 Ca1 Au7 54.15(19) 10 8 ?
GA22 Ca1 Au7 63.2(2) 8 8 ?
GA22 Ca1 Au7 104.4(4) 3 8 ?
GA22 Ca1 Au7 63.2(2) 10 10 ?
GA22 Ca1 Au7 104.4(4) 8 10 ?
GA22 Ca1 Au7 54.15(19) 3 10 ?
Au7 Ca1 Au7 56.2(2) 8 10 ?
GA22 Ca1 Au7 104.4(4) 10 3 ?
GA22 Ca1 Au7 54.15(19) 8 3 ?
GA22 Ca1 Au7 63.2(2) 3 3 ?
Au7 Ca1 Au7 56.2(2) 8 3 ?
Au7 Ca1 Au7 56.2(2) 10 3 ?
GA22 Ca1 Au22 17.14(10) 10 10 ?
GA22 Ca1 Au22 125.2(3) 8 10 ?
GA22 Ca1 Au22 95.3(2) 3 10 ?
Au7 Ca1 Au22 64.0(2) 8 10 ?
Au7 Ca1 Au22 54.22(19) 10 10 ?
Au7 Ca1 Au22 104.8(4) 3 10 ?
GA22 Ca1 Au22 95.3(2) 10 8 ?
GA22 Ca1 Au22 17.14(10) 8 8 ?
GA22 Ca1 Au22 125.2(3) 3 8 ?
Au7 Ca1 Au22 54.22(19) 8 8 ?
Au7 Ca1 Au22 104.8(4) 10 8 ?
Au7 Ca1 Au22 64.0(2) 3 8 ?
Au22 Ca1 Au22 111.1(2) 10 8 ?
GA22 Ca1 Au22 125.2(3) 10 3 ?
GA22 Ca1 Au22 95.3(2) 8 3 ?
GA22 Ca1 Au22 17.14(10) 3 3 ?
Au7 Ca1 Au22 104.8(4) 8 3 ?
Au7 Ca1 Au22 64.0(2) 10 3 ?
Au7 Ca1 Au22 54.22(19) 3 3 ?
Au22 Ca1 Au22 111.1(2) 10 3 ?
Au22 Ca1 Au22 111.1(2) 8 3 ?
GA22 Ca1 Au13 52.98(10) 10 6_456 ?
GA22 Ca1 Au13 106.83(18) 8 6_456 ?
GA22 Ca1 Au13 142.5(2) 3 6_456 ?
Au7 Ca1 Au13 91.49(8) 8 6_456 ?
Au7 Ca1 Au13 115.15(13) 10 6_456 ?
Au7 Ca1 Au13 146.7(3) 3 6_456 ?
Au22 Ca1 Au13 61.25(14) 10 6_456 ?
Au22 Ca1 Au13 91.67(18) 8 6_456 ?
Au22 Ca1 Au13 156.9(3) 3 6_456 ?
GA22 Ca1 Au13 106.83(18) 10 12_565 ?
GA22 Ca1 Au13 142.5(2) 8 12_565 ?
GA22 Ca1 Au13 52.98(10) 3 12_565 ?
Au7 Ca1 Au13 146.7(3) 8 12_565 ?
Au7 Ca1 Au13 91.49(8) 10 12_565 ?
Au7 Ca1 Au13 115.15(13) 3 12_565 ?
Au22 Ca1 Au13 91.67(18) 10 12_565 ?
Au22 Ca1 Au13 156.9(3) 8 12_565 ?
Au22 Ca1 Au13 61.25(14) 3 12_565 ?
Au13 Ca1 Au13 96.2(3) 6_456 12_565 ?
GA22 Ca1 Au13 142.5(2) 10 . ?
GA22 Ca1 Au13 52.98(10) 8 . ?
GA22 Ca1 Au13 106.83(18) 3 . ?
Au7 Ca1 Au13 115.15(13) 8 . ?
Au7 Ca1 Au13 146.7(3) 10 . ?
Au7 Ca1 Au13 91.49(8) 3 . ?
Au22 Ca1 Au13 156.9(3) 10 . ?
Au22 Ca1 Au13 61.25(14) 8 . ?
Au22 Ca1 Au13 91.67(18) 3 . ?
Au13 Ca1 Au13 96.2(3) 6_456 . ?
Au13 Ca1 Au13 96.2(3) 12_565 . ?
Au12 Ca2 Au22 113.6(3) 22_566 14_656 ?
Au12 Ca2 Ga16 97.21(18) 22_566 . ?
Au22 Ca2 Ga16 100.7(2) 14_656 . ?
Au12 Ca2 Au4 98.7(2) 22_566 . ?
Au22 Ca2 Au4 142.9(3) 14_656 . ?
Ga16 Ca2 Au4 55.82(13) . . ?
Au12 Ca2 Au9 55.59(12) 22_566 22_566 ?
Au22 Ca2 Au9 159.3(3) 14_656 22_566 ?
Ga16 Ca2 Au9 98.4(2) . 22_566 ?
Au4 Ca2 Au9 56.70(14) . 22_566 ?
Au12 Ca2 GA22 100.2(2) 22_566 14_656 ?
Au22 Ca2 GA22 16.83(11) 14_656 14_656 ?
Ga16 Ca2 GA22 113.6(3) . 14_656 ?
Au4 Ca2 GA22 159.5(3) . 14_656 ?
Au9 Ca2 GA22 142.8(3) 22_566 14_656 ?
Au12 Ca2 Au12 144.7(2) 22_566 5 ?
Au22 Ca2 Au12 60.6(2) 14_656 5 ?
Ga16 Ca2 Au12 54.31(11) . 5 ?
Au4 Ca2 Au12 82.57(16) . 5 ?
Au9 Ca2 Au12 139.2(2) 22_566 5 ?
GA22 Ca2 Au12 77.4(2) 14_656 5 ?
Au12 Ca2 Au16 54.43(11) 22_566 20_566 ?
Au22 Ca2 Au16 76.3(3) 14_656 20_566 ?
Ga16 Ca2 Au16 144.1(2) . 20_566 ?
Au4 Ca2 Au16 140.1(2) . 20_566 ?
Au9 Ca2 Au16 83.53(16) 22_566 20_566 ?
GA22 Ca2 Au16 59.5(2) 14_656 20_566 ?
Au12 Ca2 Au16 136.9(3) 5 20_566 ?
Au12 Ca2 Ga16 54.43(11) 22_566 20_566 ?
Au22 Ca2 Ga16 76.3(3) 14_656 20_566 ?
Ga16 Ca2 Ga16 144.1(2) . 20_566 ?
Au4 Ca2 Ga16 140.1(2) . 20_566 ?
Au9 Ca2 Ga16 83.53(16) 22_566 20_566 ?
GA22 Ca2 Ga16 59.5(2) 14_656 20_566 ?
Au12 Ca2 Ga16 136.9(3) 5 20_566 ?
Au16 Ca2 Ga16 0.00(5) 20_566 20_566 ?
Au12 Ca2 Au13 93.18(17) 22_566 5 ?
Au22 Ca2 Au13 53.41(15) 14_656 5 ?
Ga16 Ca2 Au13 53.80(11) . 5 ?
Au4 Ca2 Au13 109.5(2) . 5 ?
Au9 Ca2 Au13 137.6(2) 22_566 5 ?
GA22 Ca2 Au13 61.60(19) 14_656 5 ?
Au12 Ca2 Au13 54.21(12) 5 5 ?
Au16 Ca2 Au13 101.6(2) 20_566 5 ?
Ga16 Ca2 Au13 101.6(2) 20_566 5 ?
Au12 Ca2 Au10 80.59(15) 22_566 22_566 ?
Au22 Ca2 Au10 107.5(2) 14_656 22_566 ?
Ga16 Ca2 Au10 150.2(3) . 22_566 ?
Au4 Ca2 Au10 94.9(2) . 22_566 ?
Au9 Ca2 Au10 55.71(12) 22_566 22_566 ?
GA22 Ca2 Au10 96.0(2) 14_656 22_566 ?
Au12 Ca2 Au10 134.7(2) 5 22_566 ?
Au16 Ca2 Au10 55.57(11) 20_566 22_566 ?
Ga16 Ca2 Au10 55.57(11) 20_566 22_566 ?
Au13 Ca2 Au10 155.5(3) 5 22_566 ?
Ga19 Ca3 Au3 146.7(2) . 19_556 ?
Ga19 Ca3 Au3 154.4(2) . 14_556 ?
Au3 Ca3 Au3 56.00(13) 19_556 14_556 ?
Ga19 Ca3 Au9 109.1(2) . 19_556 ?
Au3 Ca3 Au9 101.31(19) 19_556 19_556 ?
Au3 Ca3 Au9 60.19(13) 14_556 19_556 ?
Ga19 Ca3 Au6 97.58(19) . 19_556 ?
Au3 Ca3 Au6 54.77(11) 19_556 19_556 ?
Au3 Ca3 Au6 93.16(18) 14_556 19_556 ?
Au9 Ca3 Au6 152.8(2) 19_556 19_556 ?
Ga19 Ca3 Ga20 49.38(13) . . ?
Au3 Ca3 Ga20 105.8(2) 19_556 . ?
Au3 Ca3 Ga20 128.3(2) 14_556 . ?
Au9 Ca3 Ga20 150.3(2) 19_556 . ?
Au6 Ca3 Ga20 51.03(12) 19_556 . ?
Ga19 Ca3 Au12 72.91(14) . 19_556 ?
Au3 Ca3 Au12 138.5(2) 19_556 19_556 ?
Au3 Ca3 Au12 82.71(17) 14_556 19_556 ?
Au9 Ca3 Au12 54.81(12) 19_556 19_556 ?
Au6 Ca3 Au12 132.7(2) 19_556 19_556 ?
Ga20 Ca3 Au12 96.09(17) . 19_556 ?
Ga19 Ca3 Au21 51.22(12) . . ?
Au3 Ca3 Au21 131.2(2) 19_556 . ?
Au3 Ca3 Au21 107.11(19) 14_556 . ?
Au9 Ca3 Au21 107.03(19) 19_556 . ?
Au6 Ca3 Au21 85.09(16) 19_556 . ?
Ga20 Ca3 Au21 44.73(10) . . ?
Au12 Ca3 Au21 52.28(11) 19_556 . ?
Ga19 Ca3 Au14 102.3(2) . 19_556 ?
Au3 Ca3 Au14 61.44(12) 19_556 19_556 ?
Au3 Ca3 Au14 101.66(18) 14_556 19_556 ?
Au9 Ca3 Au14 94.02(16) 19_556 19_556 ?
Au6 Ca3 Au14 85.48(16) 19_556 19_556 ?
Ga20 Ca3 Au14 109.5(2) . 19_556 ?
Au12 Ca3 Au14 141.7(2) 19_556 19_556 ?
Au21 Ca3 Au14 150.1(3) . 19_556 ?
Ga19 Ca3 Au1 141.1(2) . 19_556 ?
Au3 Ca3 Au1 54.17(11) 19_556 19_556 ?
Au3 Ca3 Au1 53.84(12) 14_556 19_556 ?
Au9 Ca3 Au1 52.83(11) 19_556 19_556 ?
Au6 Ca3 Au1 108.22(19) 19_556 19_556 ?
Ga20 Ca3 Au1 156.8(2) . 19_556 ?
Au12 Ca3 Au1 106.8(2) 19_556 19_556 ?
Au21 Ca3 Au1 156.2(2) . 19_556 ?
Au14 Ca3 Au1 53.03(10) 19_556 19_556 ?
Ga21 Ca4 Au18 104.1(4) . 9 ?
Ga21 Ca4 Ga18 104.1(4) . 9 ?
Au18 Ca4 Ga18 0.00(8) 9 9 ?
Ga21 Ca4 Ga19 44.2(4) . . ?
Au18 Ca4 Ga19 147.6(2) 9 . ?
Ga18 Ca4 Ga19 147.6(2) 9 . ?
Ga21 Ca4 Au14 147.1(5) . 9 ?
Au18 Ca4 Au14 60.75(13) 9 9 ?
Ga18 Ca4 Au14 60.75(13) 9 9 ?
Ga19 Ca4 Au14 148.1(3) . 9 ?
Ga21 Ca4 Au3 147.9(5) . 9 ?
Au18 Ca4 Au3 105.76(19) 9 9 ?
Ga18 Ca4 Au3 105.76(19) 9 9 ?
Ga19 Ca4 Au3 104.4(2) . 9 ?
Au14 Ca4 Au3 61.60(12) 9 9 ?
Ga21 Ca4 Au10 102.5(5) . . ?
Au18 Ca4 Au10 96.63(18) 9 . ?
Ga18 Ca4 Au10 96.63(18) 9 . ?
Ga19 Ca4 Au10 97.4(2) . . ?
Au14 Ca4 Au10 55.25(11) 9 . ?
Au3 Ca4 Au10 85.62(17) 9 . ?
Ga21 Ca4 Au1 144.1(5) . 9 ?
Au18 Ca4 Au1 55.11(13) 9 9 ?
Ga18 Ca4 Au1 55.11(13) 9 9 ?
Ga19 Ca4 Au1 143.6(2) . 9 ?
Au14 Ca4 Au1 53.67(11) 9 9 ?
Au3 Ca4 Au1 54.26(11) 9 9 ?
Au10 Ca4 Au1 108.37(19) . 9 ?
Ga21 Ca4 Au21 18.5(4) . . ?
Au18 Ca4 Au21 101.5(2) 9 . ?
Ga18 Ca4 Au21 101.5(2) 9 . ?
Ga19 Ca4 Au21 51.14(12) . . ?
Au14 Ca4 Au21 130.0(2) 9 . ?
Au3 Ca4 Au21 151.9(3) 9 . ?
Au10 Ca4 Au21 84.67(17) . . ?
Au1 Ca4 Au21 153.5(3) 9 . ?
Ga21 Ca4 Ga20 57.7(4) . . ?
Au18 Ca4 Ga20 127.1(2) 9 . ?
Ga18 Ca4 Ga20 127.1(2) 9 . ?
Ga19 Ca4 Ga20 49.23(13) . . ?
Au14 Ca4 Ga20 106.1(2) 9 . ?
Au3 Ca4 Ga20 110.5(2) 9 . ?
Au10 Ca4 Ga20 50.80(12) . . ?
Au1 Ca4 Ga20 157.8(2) 9 . ?
Au21 Ca4 Ga20 44.81(11) . . ?
Au18 Ca5 Ga18 0.00(9) 7 7 ?
Au18 Ca5 Au11 146.7(3) 7 . ?
Ga18 Ca5 Au11 146.7(3) 7 . ?
Au18 Ca5 Au14 154.6(3) 7 . ?
Ga18 Ca5 Au14 154.6(3) 7 . ?
Au11 Ca5 Au14 56.63(13) . . ?
Au18 Ca5 Au11 103.43(19) 7 22_566 ?
Ga18 Ca5 Au11 103.43(19) 7 22_566 ?
Au11 Ca5 Au11 58.28(14) . 22_566 ?
Au14 Ca5 Au11 100.2(2) . 22_566 ?
Au18 Ca5 Ga16 71.64(17) 7 . ?
Ga18 Ca5 Ga16 71.64(17) 7 . ?
Au11 Ca5 Ga16 140.4(2) . . ?
Au14 Ca5 Ga16 83.90(17) . . ?
Au11 Ca5 Ga16 142.8(2) 22_566 . ?
Au18 Ca5 Au11 62.34(13) 7 7 ?
Ga18 Ca5 Au11 62.34(13) 7 7 ?
Au11 Ca5 Au11 84.79(19) . 7 ?
Au14 Ca5 Au11 141.0(3) . 7 ?
Au11 Ca5 Au11 57.58(13) 22_566 7 ?
Ga16 Ca5 Au11 133.9(2) . 7 ?
Au18 Ca5 Au17 51.25(12) 7 5 ?
Ga18 Ca5 Au17 51.25(12) 7 5 ?
Au11 Ca5 Au17 132.1(2) . 5 ?
Au14 Ca5 Au17 108.10(19) . 5 ?
Au11 Ca5 Au17 150.0(2) 22_566 5 ?
Ga16 Ca5 Au17 52.84(13) . 5 ?
Au11 Ca5 Au17 93.22(17) 7 5 ?
Au18 Ca5 Ga17 51.25(12) 7 5 ?
Ga18 Ca5 Ga17 51.25(12) 7 5 ?
Au11 Ca5 Ga17 132.1(2) . 5 ?
Au14 Ca5 Ga17 108.10(19) . 5 ?
Au11 Ca5 Ga17 150.0(2) 22_566 5 ?
Ga16 Ca5 Ga17 52.84(13) . 5 ?
Au11 Ca5 Ga17 93.22(17) 7 5 ?
Au17 Ca5 Ga17 0.00(9) 5 5 ?
Au18 Ca5 Au4 108.4(2) 7 . ?
Ga18 Ca5 Au4 108.4(2) 7 . ?
Au11 Ca5 Au4 101.26(19) . . ?
Au14 Ca5 Au4 59.76(12) . . ?
Au11 Ca5 Au4 95.24(16) 22_566 . ?
Ga16 Ca5 Au4 54.76(13) . . ?
Au11 Ca5 Au4 143.9(2) 7 . ?
Au17 Ca5 Au4 107.5(2) 5 . ?
Ga17 Ca5 Au4 107.5(2) 5 . ?
Au18 Ca5 Ga26 51.26(15) 7 5 ?
Ga18 Ca5 Ga26 51.26(15) 7 5 ?
Au11 Ca5 Ga26 104.5(2) . 5 ?
Au14 Ca5 Ga26 128.6(2) . 5 ?
Au11 Ca5 Ga26 107.7(2) 22_566 5 ?
Ga16 Ca5 Ga26 97.6(2) . 5 ?
Au11 Ca5 Ga26 50.81(13) 7 5 ?
Au17 Ca5 Ga26 45.72(13) 5 5 ?
Ga17 Ca5 Ga26 45.72(13) 5 5 ?
Au4 Ca5 Ga26 151.9(3) . 5 ?

loop_
_geom_bond_atom_site_label_1
_geom_bond_atom_site_label_2
_geom_bond_distance
_geom_bond_site_symmetry_2
_geom_bond_publ_flag
Au1 Ga24 2.674(4) 19_556 ?
Au1 Ga23 2.7246(18) . ?
Au1 Au7 2.840(2) . ?
Au1 Au9 2.858(2) . ?
Au1 Au14 2.886(2) . ?
Au1 Ga19 2.900(2) . ?
Au1 Au3 2.904(2) 9 ?
Au1 Au3 2.9177(18) . ?
Au1 Ga18 2.938(3) . ?
Au1 Ca4 3.203(7) 5 ?
Au2 Ga24 2.648(4) . ?
Au2 Ga24 2.722(4) 19_556 ?
Au2 Au5 2.854(2) . ?
Au2 Au19 2.865(3) 22_566 ?
Au2 Ga19 2.865(3) 22_566 ?
Au2 Au18 2.866(3) 22_566 ?
Au2 Ga18 2.866(3) 22_566 ?
Au2 Au4 2.8686(18) . ?
Au2 Au11 2.877(2) 22_566 ?
Au2 Au14 2.890(2) . ?
Au2 Au11 2.914(2) . ?
Au2 Ca5 3.249(7) 19_556 ?
Au3 Ga27 2.567(5) . ?
Au3 Ga23 2.787(5) . ?
Au3 Au1 2.904(2) 5 ?
Au3 Ga28 2.915(7) . ?
Au3 Au6 2.9315(19) . ?
Au3 Au3 2.980(3) 9 ?
Au3 Au3 2.980(3) 5 ?
Au3 Ca3 3.171(7) 22_566 ?
Au3 Ca3 3.176(7) 14_656 ?
Au3 Au9 3.190(2) 5 ?
Au3 Ca4 3.195(7) 5 ?
Au4 Ga27 2.676(5) . ?
Au4 Au20 2.779(3) 22_566 ?
Au4 Ga20 2.779(3) 22_566 ?
Au4 Ga24 2.790(4) . ?
Au4 Au5 2.954(2) 22_566 ?
Au4 Ga16 2.957(2) . ?
Au4 Au9 3.015(2) 22_566 ?
Au4 Au6 3.024(2) . ?
Au4 Ca2 3.171(8) . ?
Au4 Au14 3.186(2) . ?
Au5 Ga30 2.547(7) . ?
Au5 Ga24 2.738(4) 19_556 ?
Au5 Au16 2.849(2) 19_556 ?
Au5 Ga16 2.849(2) 19_556 ?
Au5 Au12 2.867(2) . ?
Au5 Ga32 2.921(13) . ?
Au5 Ga31 2.940(14) . ?
Au5 Au9 2.9533(19) . ?
Au5 Au4 2.954(2) 19_556 ?
Au5 Au19 3.011(3) 22_566 ?
Au5 Ga19 3.011(3) 22_566 ?
Au6 Ga28 2.560(2) . ?
Au6 Ga27 2.579(5) . ?
Au6 Ga29 2.707(5) 22_566 ?
Au6 Au20 2.760(3) 22_566 ?
Au6 Ga20 2.760(3) 22_566 ?
Au6 Au21 2.915(3) 14_656 ?
Au6 Au12 3.0030(19) 5 ?
Au6 Ca3 3.202(7) 22_566 ?
Au6 Ca2 3.276(7) . ?
Au6 Ca3 3.280(7) 14_656 ?
Au7 Ga31 2.505(13) 19_556 ?
Au7 Ga32 2.538(14) 19_556 ?
Au7 Ga30 2.674(6) 19_556 ?
Au7 Ga23 2.762(5) . ?
Au7 GA22 2.823(5) 5 ?
Au7 Au22 2.843(5) . ?
Au7 Au7 2.933(3) 5 ?
Au7 Au7 2.933(3) 9 ?
Au7 Ga19 3.047(3) . ?
Au7 Ga18 3.087(3) . ?
Au8 Ga25 2.572(3) . ?
Au8 Ga26 2.689(5) 12 ?
Au8 Ga26 2.689(5) 5 ?
Au8 Ga26 2.689(5) 3_545 ?
Au8 Au11 2.981(2) 7 ?
Au8 Au11 2.981(2) 10_545 ?
Au8 Au11 2.981(2) . ?
Au8 Au15 3.001(19) 3_545 ?
Au8 Au15 3.001(19) 12 ?
Au8 Au15 3.001(19) 5 ?
Au8 Ca5 3.248(7) 7 ?
Au8 Ca5 3.248(7) . ?
Au9 Ga27 2.702(5) 9 ?
Au9 Ga20 2.774(3) . ?
Au9 Ga24 2.787(4) 19_556 ?
Au9 Au12 2.944(2) . ?
Au9 Au10 3.010(2) . ?
Au9 Au4 3.015(2) 19_556 ?
Au9 Ca2 3.180(7) 19_556 ?
Au9 Ca3 3.186(7) 22_566 ?
Au9 Au3 3.190(2) 9 ?
Au10 Ga27 2.583(5) 9 ?
Au10 Ga26 2.666(4) 11_455 ?
Au10 Ga20 2.748(3) . ?
Au10 Au15 2.754(9) . ?
Au10 Ga29 2.833(7) . ?
Au10 Ga17 2.904(2) . ?
Au10 Au14 2.9635(18) 9 ?
Au10 Au16 3.008(2) 9 ?
Au10 Ga16 3.008(2) 9 ?
Au11 Ga25 2.6417(15) . ?
Au11 Ga26 2.766(5) 3_545 ?
Au11 Ga24 2.854(4) 19_556 ?
Au11 Au2 2.877(2) 19_556 ?
Au11 Au14 2.997(2) . ?
Au11 Au11 3.081(2) 19_556 ?
Au11 Au11 3.081(2) 22_566 ?
Au11 Ca5 3.148(8) . ?
Au11 Ca5 3.180(7) 19_556 ?
Au11 Ca5 3.218(7) 10_545 ?
Au12 Ga31 2.379(12) . ?
Au12 Ga21 2.623(15) 22_566 ?
Au12 Ga27 2.646(5) 9 ?
Au12 Au21 2.830(3) 22_566 ?
Au12 Ga30 2.861(7) . ?
Au12 Au16 2.892(2) 9 ?
Au12 Ga16 2.892(2) 9 ?
Au12 Au13 2.936(2) . ?
Au12 Au6 3.0030(19) 9 ?
Au12 Ca2 3.132(6) 19_556 ?
Au13 Ga30 2.661(7) . ?
Au13 Ga30 2.680(7) 18_665 ?
Au13 Ga31 2.777(16) . ?
Au13 Au13 2.7886(16) 24_556 ?
Au13 Au13 2.7886(16) 18_665 ?
Au13 Ga32 2.794(16) 18_665 ?
Au13 GA22 2.829(4) 8 ?
Au13 Au22 2.875(5) 22_566 ?
Au13 Ga16 2.898(2) 9 ?
Au13 Au16 2.898(2) 9 ?
Au13 Ca1 3.244(7) . ?
Au14 Ga27 2.589(5) . ?
Au14 Ga26 2.736(5) 3_545 ?
Au14 Ga24 2.745(4) 19_556 ?
Au14 Au10 2.9635(18) 5 ?
Au14 Ca5 3.172(7) . ?
Au14 Ca4 3.189(7) 5 ?
Au14 Ca3 3.227(6) 22_566 ?
Au15 Ga29 1.48(2) . ?
Au15 Au15 1.601(17) 8 ?
Au15 Au15 1.601(17) 11_455 ?
Au15 Ga29 2.394(10) 11_455 ?
Au15 Ga26 2.632(19) 11_455 ?
Au15 Ga29 2.667(12) 8 ?
Au15 Ga26 2.908(11) . ?
Au15 Ga17 2.914(12) . ?
Au15 Au8 3.001(19) 3 ?
Ga16 Ga32 2.320(13) 22_566 ?
Ga16 Ga27 2.691(5) . ?
Ga16 Au5 2.849(2) 22_566 ?
Ga16 Au17 2.860(3) 5 ?
Ga16 Ga17 2.860(3) 5 ?
Ga16 Au12 2.892(2) 5 ?
Ga16 Au13 2.898(2) 5 ?
Ga16 Ga30 2.947(7) 22_566 ?
Ga16 Au10 3.008(2) 5 ?
Ga16 Ca2 3.147(7) . ?
Ga16 GA22 3.165(8) 12 ?
Ga17 Ga26 2.506(5) . ?
Ga17 GA22 2.627(6) 8 ?
Ga17 Ga32 2.677(14) 18_665 ?
Ga17 Ga29 2.723(7) . ?
Ga17 Au18 2.751(3) 3 ?
Ga17 Ga18 2.751(3) 3 ?
Ga17 Au21 2.761(3) 8 ?
Ga17 Au16 2.860(3) 9 ?
Ga17 Ga16 2.860(3) 9 ?
Ga17 Au22 3.033(6) 8 ?
Ga18 Ga32 2.557(16) 19_556 ?
Ga18 Au17 2.751(3) 3_545 ?
Ga18 Ga17 2.751(3) 3_545 ?
Ga18 Ga26 2.755(7) 3_545 ?
Ga18 Ga19 2.825(3) . ?
Ga18 Au2 2.866(3) 19_556 ?
Ga18 Au5 3.033(3) 19_556 ?
Ga18 Ca5 3.138(8) 10_545 ?
Ga18 Ca4 3.147(7) 5 ?
Ga19 Ga21 2.304(19) . ?
Ga19 Ga31 2.653(17) 19_556 ?
Ga19 Ga20 2.659(4) . ?
Ga19 Au21 2.756(4) . ?
Ga19 Au2 2.865(3) 19_556 ?
Ga19 Au5 3.011(3) 19_556 ?
Ga19 Ca3 3.160(7) . ?
Ga20 Au21 2.443(4) . ?
Ga20 Au6 2.760(3) 19_556 ?
Ga20 Ga29 2.769(8) . ?
Ga20 Au4 2.779(3) 19_556 ?
Ga20 Ga21 2.96(2) . ?
Ga20 Ca4 3.205(7) . ?
Ga20 Ca3 3.206(7) . ?
Ga20 Ca2 3.409(8) 19_556 ?
Au21 Ga21 1.03(2) . ?
Au21 Au22 2.562(8) . ?
Au21 Ga31 2.680(13) 19_556 ?
Au21 Ga29 2.732(8) 11_455 ?
Au21 Au17 2.761(3) 11_455 ?
Au21 Ga17 2.761(3) 11_455 ?
Au21 Au12 2.830(3) 19_556 ?
Au21 Au6 2.915(3) 14_556 ?
Ga21 Ga31 1.72(2) 19_556 ?
Ga21 Au22 1.75(2) . ?
Ga21 GA22 2.43(2) . ?
Ga21 Au12 2.623(15) 19_556 ?
Ga21 Ca4 2.907(17) . ?
Ga21 Au17 3.027(18) 11_455 ?
Ga21 Ca2 3.467(19) 14_556 ?
Au22 GA22 0.927(5) . ?
Au22 Ga31 1.592(17) 19_556 ?
Au22 Ga32 2.493(17) 15_565 ?
Au22 Ga30 2.694(11) 19_556 ?
Au22 Au13 2.875(5) 19_556 ?
Au22 Au17 3.033(6) 11_455 ?
Au22 Ga17 3.033(6) 11_455 ?
Au22 Ca1 3.128(7) 3_545 ?
Au22 Ca2 3.139(9) 14_556 ?
GA22 Ga32 1.567(16) 15_565 ?
GA22 Ga31 2.505(17) 19_556 ?
GA22 Au17 2.627(6) 11_455 ?
GA22 Ga17 2.627(6) 11_455 ?
GA22 Ga30 2.774(10) 15_565 ?
GA22 Au7 2.823(5) 9 ?
GA22 Au13 2.829(4) 11_455 ?
GA22 Ca1 3.091(6) 3_545 ?
GA22 Ga16 3.165(8) 6_455 ?
Ga23 Au1 2.7246(18) 5 ?
Ga23 Au1 2.7246(18) 9 ?
Ga23 Au7 2.762(5) 5 ?
Ga23 Au7 2.762(5) 9 ?
Ga23 Au3 2.787(5) 9 ?
Ga23 Au3 2.787(5) 5 ?
Ga23 Ca4 3.324(7) 5 ?
Ga23 Ca4 3.324(7) . ?
Ga23 Ca4 3.324(7) 9 ?
Ga24 Au1 2.674(4) 22_566 ?
Ga24 Au2 2.722(4) 22_566 ?
Ga24 Au5 2.738(4) 22_566 ?
Ga24 Au14 2.745(4) 22_566 ?
Ga24 Au9 2.787(4) 22_566 ?
Ga24 Au11 2.854(4) 22_566 ?
Ga24 Au19 3.061(4) 22_566 ?
Ga24 Au18 3.083(4) 22_566 ?
Ga24 Ca3 3.303(7) 7 ?
Ga24 Ca5 3.343(7) . ?
Ga25 Au8 2.572(3) 13_556 ?
Ga25 Au11 2.6417(15) 13_556 ?
Ga25 Au11 2.6417(15) 10_545 ?
Ga25 Au11 2.6417(15) 19_556 ?
Ga25 Au11 2.6417(15) 7 ?
Ga25 Au11 2.6417(15) 22_566 ?
Ga26 Au15 2.632(19) 8 ?
Ga26 Au10 2.666(4) 8 ?
Ga26 Au8 2.689(5) 3 ?
Ga26 Au14 2.736(5) 3 ?
Ga26 Au18 2.755(7) 3 ?
Ga26 Ga18 2.755(7) 3 ?
Ga26 Au11 2.766(5) 3 ?
Ga26 Ca5 3.230(7) 9 ?
Ga26 Ca4 3.288(8) 8 ?
Ga27 Au10 2.583(5) 5 ?
Ga27 Au12 2.646(5) 5 ?
Ga27 Au9 2.702(5) 5 ?
Ga27 Ca4 3.725(8) 5 ?
Ga28 Au6 2.560(2) 9 ?
Ga28 Au6 2.560(2) 5 ?
Ga28 Au3 2.915(7) 9 ?
Ga28 Au3 2.915(7) 5 ?
Ga28 Ca3 3.360(7) 22_566 ?
Ga28 Ca3 3.360(7) 14_656 ?
Ga28 Ca3 3.360(7) 18_665 ?
Ga29 Au15 2.394(10) 8 ?
Ga29 Au15 2.667(12) 11_455 ?
Ga29 Au6 2.707(5) 19_556 ?
Ga29 Au21 2.732(8) 8 ?
Ga29 Ga29 2.756(12) 11_455 ?
Ga29 Ga29 2.756(12) 8 ?
Ga30 Ga31 1.362(13) . ?
Ga30 Ga32 1.560(15) . ?
Ga30 Au7 2.674(6) 22_566 ?
Ga30 Au13 2.680(7) 24_556 ?
Ga30 Au22 2.694(11) 22_566 ?
Ga30 GA22 2.774(10) 15_566 ?
Ga30 Ga16 2.947(7) 19_556 ?
Ga30 Au16 2.947(7) 19_556 ?
Ga30 Ca1 3.275(7) 13_566 ?
Ga31 Au22 1.592(17) 22_566 ?
Ga31 Ga21 1.72(2) 22_566 ?
Ga31 GA22 2.505(17) 22_566 ?
Ga31 Au7 2.505(13) 22_566 ?
Ga31 Au19 2.653(17) 22_566 ?
Ga31 Ga19 2.653(17) 22_566 ?
Ga31 Ga32 2.672(18) . ?
Ga31 Au21 2.680(13) 22_566 ?
Ga32 GA22 1.567(16) 15_566 ?
Ga32 Au16 2.320(13) 19_556 ?
Ga32 Ga16 2.320(13) 19_556 ?
Ga32 Au22 2.493(17) 15_566 ?
Ga32 Au7 2.538(14) 22_566 ?
Ga32 Au18 2.557(16) 22_566 ?
Ga32 Ga18 2.557(16) 22_566 ?
Ga32 Au17 2.677(14) 24_556 ?
Ga32 Ga17 2.677(14) 24_556 ?
Ga32 Au13 2.794(16) 24_556 ?
Ca1 GA22 3.091(6) 10 ?
Ca1 GA22 3.091(6) 8 ?
Ca1 GA22 3.091(6) 3 ?
Ca1 Au7 3.111(11) 8 ?
Ca1 Au7 3.111(11) 10 ?
Ca1 Au7 3.111(11) 3 ?
Ca1 Au22 3.128(7) 10 ?
Ca1 Au22 3.128(7) 8 ?
Ca1 Au22 3.128(7) 3 ?
Ca1 Au13 3.244(7) 6_456 ?
Ca1 Au13 3.244(7) 12_565 ?
Ca2 Au12 3.132(6) 22_566 ?
Ca2 Au22 3.139(9) 14_656 ?
Ca2 Au9 3.180(7) 22_566 ?
Ca2 GA22 3.189(8) 14_656 ?
Ca2 Au12 3.190(7) 5 ?
Ca2 Au16 3.190(7) 20_566 ?
Ca2 Ga16 3.190(7) 20_566 ?
Ca2 Au13 3.254(7) 5 ?
Ca2 Au10 3.261(7) 22_566 ?
Ca3 Au3 3.171(7) 19_556 ?
Ca3 Au3 3.176(7) 14_556 ?
Ca3 Au9 3.186(7) 19_556 ?
Ca3 Au6 3.202(7) 19_556 ?
Ca3 Au12 3.209(7) 19_556 ?
Ca3 Au14 3.227(6) 19_556 ?
Ca3 Au1 3.236(6) 19_556 ?
Ca4 Au18 3.147(7) 9 ?
Ca4 Ga18 3.147(7) 9 ?
Ca4 Au14 3.189(7) 9 ?
Ca4 Au3 3.195(7) 9 ?
Ca4 Au1 3.203(7) 9 ?
Ca5 Au18 3.138(8) 7 ?
Ca5 Ga18 3.138(8) 7 ?
Ca5 Au11 3.180(7) 22_566 ?
Ca5 Au11 3.218(7) 7 ?
Ca5 Au17 3.221(7) 5 ?
Ca5 Ga17 3.221(7) 5 ?
Ca5 Ga26 3.230(7) 5 ?
